data_7019443
loop_
_publ_author_name
'Li, Wenbo'
'Xue, Mingqiang'
'Xu, Fan'
'Tu, Jing'
'Zhang, Yong'
'Shen, Qi'

_publ_section_title
;
 Synthesis, characterization of bridged bis(amidinate) lanthanide amides
 and their application as catalysts for addition of amines to nitriles for
 monosubstituted N-arylamidines.
;
_journal_issue 27
_journal_name_full 'Dalton transactions (Cambridge, England : 2003)'
_journal_page_first 8252
_journal_page_last 8260
_journal_paper_doi 10.1039/c2dt30400g
_journal_volume 41
_journal_year 2012
_chemical_formula_moiety 'C49 H62 N7 Si2 Y'
_chemical_formula_sum 'C49 H62 N7 Si2 Y'
_chemical_formula_weight 894.15
_chemical_name_systematic
;
?
;
_space_group_IT_number 2
_symmetry_cell_setting triclinic
_symmetry_Int_Tables_number 2
_symmetry_space_group_name_Hall '-P 1'
_symmetry_space_group_name_H-M 'P -1'
_atom_sites_solution_hydrogens geom
_atom_sites_solution_primary direct
_atom_sites_solution_secondary difmap
_audit_creation_method SHELXL-97
_cell_angle_alpha 76.526(5)
_cell_angle_beta 89.145(7)
_cell_angle_gamma 73.163(6)
_cell_formula_units_Z 4
_cell_length_a 13.9207(8)
_cell_length_b 18.8194(10)
_cell_length_c 20.0255(14)
_cell_measurement_reflns_used 20615
_cell_measurement_temperature 223(2)
_cell_measurement_theta_max 27.5
_cell_measurement_theta_min 3.1
_cell_volume 4875.4(5)
_computing_cell_refinement CrystalClear
_computing_data_collection CrystalClear
_computing_data_reduction CrystalStructure
_computing_structure_refinement 'SHELXL-97 (Sheldrick, 1997)'
_computing_structure_solution 'SHELXS-97 (Sheldrick, 1990)'
_diffrn_ambient_temperature 223(2)
_diffrn_detector_area_resol_mean 14.63
_diffrn_measured_fraction_theta_full 0.995
_diffrn_measured_fraction_theta_max 0.995
_diffrn_measurement_device_type 'Rigaku Saturn'
_diffrn_measurement_method \w
_diffrn_radiation_monochromator graphite
_diffrn_radiation_source 'fine-focus sealed tube'
_diffrn_radiation_type MoK\a
_diffrn_radiation_wavelength 0.71075
_diffrn_reflns_av_R_equivalents 0.0689
_diffrn_reflns_av_sigmaI/netI 0.1120
_diffrn_reflns_limit_h_max 16
_diffrn_reflns_limit_h_min -16
_diffrn_reflns_limit_k_max 22
_diffrn_reflns_limit_k_min -22
_diffrn_reflns_limit_l_max 20
_diffrn_reflns_limit_l_min -24
_diffrn_reflns_number 42285
_diffrn_reflns_theta_full 25.50
_diffrn_reflns_theta_max 25.50
_diffrn_reflns_theta_min 3.06
_exptl_absorpt_coefficient_mu 1.285
_exptl_absorpt_correction_T_max 0.938
_exptl_absorpt_correction_T_min 0.672
_exptl_absorpt_correction_type multi-scan
_exptl_absorpt_process_details 'Jacobson, R. (1998) Private communication'
_exptl_crystal_colour colorless
_exptl_crystal_density_diffrn 1.218
_exptl_crystal_density_method 'not measured'
_exptl_crystal_description block
_exptl_crystal_F_000 1888
_exptl_crystal_size_max 0.40
_exptl_crystal_size_mid 0.20
_exptl_crystal_size_min 0.10
_refine_diff_density_max 0.673
_refine_diff_density_min -0.577
_refine_diff_density_rms 0.066
_refine_ls_extinction_method none
_refine_ls_goodness_of_fit_ref 1.087
_refine_ls_hydrogen_treatment mixed
_refine_ls_matrix_type full
_refine_ls_number_parameters 1086
_refine_ls_number_reflns 18054
_refine_ls_number_restraints 8
_refine_ls_restrained_S_all 1.101
_refine_ls_R_factor_all 0.1164
_refine_ls_R_factor_gt 0.0749
_refine_ls_shift/su_max 0.001
_refine_ls_shift/su_mean 0.000
_refine_ls_structure_factor_coef Fsqd
_refine_ls_weighting_details 'calc w=1/[\s^2^(Fo^2^)+(0.0453P)^2^+2.4597P] where P=(Fo^2^+2Fc^2^)/3'
_refine_ls_weighting_scheme calc
_refine_ls_wR_factor_gt 0.1369
_refine_ls_wR_factor_ref 0.1548
_reflns_number_gt 12351
_reflns_number_total 18054
_reflns_threshold_expression >2sigma(I)
_cod_data_source_file c2dt30400g.txt
_cod_data_source_block shelxl8
_cod_database_code 7019443

loop_
_symmetry_equiv_pos_as_xyz
'x, y, z'
'-x, -y, -z'

loop_
_atom_site_label
_atom_site_type_symbol
_atom_site_fract_x
_atom_site_fract_y
_atom_site_fract_z
_atom_site_U_iso_or_equiv
_atom_site_adp_type
_atom_site_occupancy
_atom_site_symmetry_multiplicity
_atom_site_calc_flag
_atom_site_refinement_flags
_atom_site_disorder_assembly
_atom_site_disorder_group
Y1 Y 0.96649(3) 0.75904(2) 1.01511(2) 0.03702(13) Uani 1 1 d . . .
Si1 Si 1.15122(11) 0.83447(8) 1.10470(8) 0.0539(4) Uani 1 1 d . . .
Si2 Si 0.68866(10) 0.85780(8) 0.94022(7) 0.0475(3) Uani 1 1 d . . .
N1 N 1.0981(3) 0.7673(2) 1.0897(2) 0.0452(10) Uani 1 1 d . . .
N2 N 1.0643(3) 0.6561(2) 1.0994(2) 0.0585(12) Uani 1 1 d . . .
N3 N 0.7911(3) 0.7822(2) 0.9761(2) 0.0440(10) Uani 1 1 d . . .
N4 N 0.8848(3) 0.6653(2) 1.0322(2) 0.0592(12) Uani 1 1 d . . .
N5 N 1.0464(3) 0.7338(2) 0.91399(18) 0.0380(9) Uani 1 1 d . . .
N6 N 0.9897(3) 0.8554(2) 0.9219(2) 0.0444(10) Uani 1 1 d D . .
H6 H 0.986(3) 0.8990(10) 0.9014(18) 0.025(11) Uiso 1 1 d D . .
N7 N 0.8670(3) 0.8499(3) 1.0825(2) 0.0609(12) Uani 1 1 d . . .
C1 C 1.1128(3) 0.6944(3) 1.1244(2) 0.0458(12) Uani 1 1 d . . .
C2 C 0.7951(4) 0.7121(3) 1.0133(3) 0.0467(12) Uani 1 1 d . . .
C3 C 1.0666(5) 0.5775(3) 1.1322(3) 0.0751(19) Uani 1 1 d . . .
H3A H 1.0377 0.5757 1.1773 0.090 Uiso 1 1 calc R . .
H3B H 1.1363 0.5446 1.1391 0.090 Uiso 1 1 calc R . .
C4 C 1.0080(5) 0.5485(3) 1.0882(4) 0.100(3) Uani 1 1 d . . .
H4A H 1.0400 0.5493 1.0442 0.120 Uiso 1 1 calc R . .
H4B H 1.0151 0.4949 1.1104 0.120 Uiso 1 1 calc R . .
C5 C 0.9022(4) 0.5875(3) 1.0734(4) 0.077(2) Uani 1 1 d . . .
H5A H 0.8687 0.5888 1.1167 0.093 Uiso 1 1 calc R . .
H5B H 0.8726 0.5590 1.0486 0.093 Uiso 1 1 calc R . .
C6 C 1.1827(4) 0.6596(3) 1.1881(3) 0.0474(12) Uani 1 1 d . . .
C7 C 1.2777(4) 0.6130(3) 1.1847(3) 0.0670(16) Uani 1 1 d . . .
H7 H 1.2991 0.6008 1.1429 0.080 Uiso 1 1 calc R . .
C8 C 1.3427(5) 0.5837(4) 1.2436(4) 0.084(2) Uani 1 1 d . . .
H8 H 1.4078 0.5517 1.2411 0.101 Uiso 1 1 calc R . .
C9 C 1.3135(5) 0.6007(4) 1.3041(4) 0.084(2) Uani 1 1 d . . .
H9 H 1.3586 0.5819 1.3430 0.101 Uiso 1 1 calc R . .
C10 C 1.2177(5) 0.6455(4) 1.3084(3) 0.082(2) Uani 1 1 d . . .
H10 H 1.1961 0.6560 1.3508 0.098 Uiso 1 1 calc R . .
C11 C 1.1528(4) 0.6753(4) 1.2505(3) 0.0683(17) Uani 1 1 d . . .
H11 H 1.0875 0.7067 1.2536 0.082 Uiso 1 1 calc R . .
C12 C 0.7013(3) 0.6895(3) 1.0348(3) 0.0454(12) Uani 1 1 d . . .
C13 C 0.6697(4) 0.6889(3) 1.1004(3) 0.0645(15) Uani 1 1 d . . .
H13A H 0.7066 0.7029 1.1314 0.077 Uiso 1 1 calc R . .
C14 C 0.5845(5) 0.6679(3) 1.1215(3) 0.0710(17) Uani 1 1 d . . .
H14 H 0.5631 0.6684 1.1662 0.085 Uiso 1 1 calc R . .
C15 C 0.5315(4) 0.6464(3) 1.0762(4) 0.0724(18) Uani 1 1 d . . .
H15 H 0.4738 0.6318 1.0899 0.087 Uiso 1 1 calc R . .
C16 C 0.5631(4) 0.6464(3) 1.0116(3) 0.0697(17) Uani 1 1 d . . .
H16 H 0.5264 0.6320 0.9808 0.084 Uiso 1 1 calc R . .
C17 C 0.6484(4) 0.6673(3) 0.9905(3) 0.0587(14) Uani 1 1 d . . .
H17 H 0.6698 0.6662 0.9460 0.070 Uiso 1 1 calc R . .
C18 C 1.1057(7) 0.8705(5) 1.1830(4) 0.129(3) Uani 1 1 d . . .
H18A H 1.0329 0.8845 1.1819 0.194 Uiso 1 1 calc R . .
H18B H 1.1275 0.9150 1.1834 0.194 Uiso 1 1 calc R . .
H18C H 1.1333 0.8307 1.2240 0.194 Uiso 1 1 calc R . .
C19 C 1.1087(5) 0.9172(3) 1.0318(4) 0.095(2) Uani 1 1 d . . .
H19A H 1.1348 0.9031 0.9900 0.142 Uiso 1 1 calc R . .
H19B H 1.1328 0.9583 1.0391 0.142 Uiso 1 1 calc R . .
H19C H 1.0358 0.9340 1.0274 0.142 Uiso 1 1 calc R . .
C20 C 1.2895(5) 0.8031(4) 1.1113(5) 0.117(3) Uani 1 1 d . . .
H20A H 1.3130 0.7594 1.1501 0.175 Uiso 1 1 calc R . .
H20B H 1.3138 0.8445 1.1179 0.175 Uiso 1 1 calc R . .
H20C H 1.3146 0.7889 1.0693 0.175 Uiso 1 1 calc R . .
C21 C 0.6268(4) 0.8439(3) 0.8639(3) 0.0689(17) Uani 1 1 d . . .
H21A H 0.6767 0.8305 0.8311 0.103 Uiso 1 1 calc R . .
H21B H 0.5756 0.8908 0.8425 0.103 Uiso 1 1 calc R . .
H21C H 0.5961 0.8031 0.8787 0.103 Uiso 1 1 calc R . .
C22 C 0.7356(4) 0.9426(3) 0.9079(3) 0.0626(15) Uani 1 1 d . . .
H22A H 0.7717 0.9506 0.9452 0.094 Uiso 1 1 calc R . .
H22B H 0.6790 0.9876 0.8906 0.094 Uiso 1 1 calc R . .
H22C H 0.7803 0.9335 0.8712 0.094 Uiso 1 1 calc R . .
C23 C 0.5905(4) 0.8836(3) 1.0018(3) 0.0639(15) Uani 1 1 d . . .
H23A H 0.5562 0.8446 1.0132 0.096 Uiso 1 1 calc R . .
H23B H 0.5423 0.9324 0.9810 0.096 Uiso 1 1 calc R . .
H23C H 0.6218 0.8872 1.0434 0.096 Uiso 1 1 calc R . .
C24 C 1.0809(4) 0.6749(2) 0.8785(2) 0.0406(11) Uani 1 1 d . . .
C25 C 1.1760(4) 0.6221(3) 0.8994(2) 0.0442(12) Uani 1 1 d . . .
C26 C 1.2130(4) 0.5668(3) 0.8622(3) 0.0535(13) Uani 1 1 d . . .
H26 H 1.2766 0.5311 0.8752 0.064 Uiso 1 1 calc R . .
C27 C 1.1584(4) 0.5635(3) 0.8069(3) 0.0610(15) Uani 1 1 d . . .
H27 H 1.1861 0.5275 0.7811 0.073 Uiso 1 1 calc R . .
C28 C 1.0636(4) 0.6129(3) 0.7897(3) 0.0570(14) Uani 1 1 d . . .
H28 H 1.0263 0.6092 0.7526 0.068 Uiso 1 1 calc R . .
C29 C 1.0208(4) 0.6683(3) 0.8257(2) 0.0454(12) Uani 1 1 d . . .
C30 C 1.2360(4) 0.6268(3) 0.9596(3) 0.0552(14) Uani 1 1 d . . .
H30 H 1.1871 0.6414 0.9941 0.066 Uiso 1 1 calc R . .
C31 C 1.2881(4) 0.6897(3) 0.9406(3) 0.0705(17) Uani 1 1 d . . .
H31A H 1.3328 0.6801 0.9040 0.106 Uiso 1 1 calc R . .
H31B H 1.3265 0.6898 0.9805 0.106 Uiso 1 1 calc R . .
H31C H 1.2378 0.7389 0.9252 0.106 Uiso 1 1 calc R . .
C32 C 1.3119(4) 0.5508(3) 0.9955(3) 0.0786(19) Uani 1 1 d . . .
H32A H 1.2781 0.5114 1.0071 0.118 Uiso 1 1 calc R . .
H32B H 1.3407 0.5563 1.0371 0.118 Uiso 1 1 calc R . .
H32C H 1.3649 0.5364 0.9649 0.118 Uiso 1 1 calc R . .
C33 C 0.9112(4) 0.7148(3) 0.8117(3) 0.0502(13) Uani 1 1 d . . .
H33 H 0.8994 0.7572 0.8352 0.060 Uiso 1 1 calc R . .
C34 C 0.8802(5) 0.7498(3) 0.7357(3) 0.0753(18) Uani 1 1 d . . .
H34A H 0.9266 0.7773 0.7150 0.113 Uiso 1 1 calc R . .
H34B H 0.8128 0.7848 0.7310 0.113 Uiso 1 1 calc R . .
H34C H 0.8816 0.7095 0.7127 0.113 Uiso 1 1 calc R . .
C35 C 0.8454(4) 0.6645(3) 0.8437(3) 0.0611(15) Uani 1 1 d . . .
H35A H 0.8550 0.6227 0.8212 0.092 Uiso 1 1 calc R . .
H35B H 0.7754 0.6948 0.8378 0.092 Uiso 1 1 calc R . .
H35C H 0.8643 0.6440 0.8923 0.092 Uiso 1 1 calc R . .
C36 C 1.0292(3) 0.8081(3) 0.8829(2) 0.0397(11) Uani 1 1 d . . .
C37 C 1.0504(4) 0.8364(3) 0.8087(2) 0.0414(11) Uani 1 1 d . . .
C38 C 0.9853(4) 0.9043(3) 0.7708(3) 0.0536(13) Uani 1 1 d . . .
H38 H 0.9299 0.9311 0.7915 0.064 Uiso 1 1 calc R . .
C39 C 1.0018(5) 0.9331(4) 0.7022(3) 0.0694(17) Uani 1 1 d . . .
H39 H 0.9569 0.9787 0.6765 0.083 Uiso 1 1 calc R . .
C40 C 1.0834(6) 0.8949(4) 0.6723(3) 0.0719(18) Uani 1 1 d . . .
H40 H 1.0945 0.9143 0.6261 0.086 Uiso 1 1 calc R . .
C41 C 1.1491(5) 0.8284(3) 0.7097(3) 0.0661(16) Uani 1 1 d . . .
H41 H 1.2055 0.8026 0.6891 0.079 Uiso 1 1 calc R . .
C42 C 1.1328(4) 0.7992(3) 0.7771(3) 0.0518(13) Uani 1 1 d . . .
H42 H 1.1781 0.7534 0.8020 0.062 Uiso 1 1 calc R . .
C43 C 0.8252(4) 0.9051(3) 1.0995(3) 0.0542(14) Uani 1 1 d . . .
C44 C 0.7762(4) 0.9755(3) 1.1187(3) 0.0514(13) Uani 1 1 d . . .
C45 C 0.8077(4) 0.9869(3) 1.1798(3) 0.0618(15) Uani 1 1 d . . .
H45 H 0.8582 0.9484 1.2093 0.074 Uiso 1 1 calc R . .
C46 C 0.7633(5) 1.0561(4) 1.1965(3) 0.0712(17) Uani 1 1 d . . .
H46 H 0.7832 1.0647 1.2378 0.085 Uiso 1 1 calc R . .
C47 C 0.6908(5) 1.1116(3) 1.1531(3) 0.0698(17) Uani 1 1 d . . .
H47 H 0.6622 1.1587 1.1645 0.084 Uiso 1 1 calc R . .
C48 C 0.6586(5) 1.1000(3) 1.0930(3) 0.0719(17) Uani 1 1 d . . .
H48 H 0.6081 1.1386 1.0639 0.086 Uiso 1 1 calc R . .
C49 C 0.7010(4) 1.0312(3) 1.0759(3) 0.0602(14) Uani 1 1 d . . .
H49 H 0.6788 1.0223 1.0354 0.072 Uiso 1 1 calc R . .
Y2 Y 0.28092(3) 0.24625(3) 0.47639(2) 0.04089(14) Uani 1 1 d . . .
Si3 Si 0.53170(11) 0.17174(9) 0.38679(8) 0.0552(4) Uani 1 1 d . . .
Si4 Si 0.07301(11) 0.15569(8) 0.55641(7) 0.0496(4) Uani 1 1 d . . .
N8 N 0.4222(3) 0.2375(2) 0.3998(2) 0.0453(10) Uani 1 1 d . . .
N9 N 0.2865(3) 0.3410(2) 0.3785(2) 0.0534(11) Uani 1 1 d . . .
N10 N 0.1223(3) 0.2275(2) 0.5161(2) 0.0463(10) Uani 1 1 d . . .
N11 N 0.1308(3) 0.3465(2) 0.4704(2) 0.0515(11) Uani 1 1 d . . .
N12 N 0.3460(3) 0.2663(2) 0.5771(2) 0.0451(10) Uani 1 1 d . . .
N13 N 0.3856(3) 0.1475(3) 0.5633(2) 0.0546(11) Uani 1 1 d D . .
H13 H 0.413(3) 0.1020(9) 0.579(3) 0.060(17) Uiso 1 1 d D . .
N14 N 0.2623(3) 0.1454(3) 0.4197(2) 0.0605(12) Uani 1 1 d . . .
C50 C 0.3768(4) 0.3074(3) 0.3609(2) 0.0456(12) Uani 1 1 d . . .
C51 C 0.0741(3) 0.3002(3) 0.4850(2) 0.0456(12) Uani 1 1 d . . .
C52 C 0.2283(4) 0.4190(3) 0.3469(3) 0.0698(17) Uani 1 1 d . . .
H52A H 0.1826 0.4187 0.3103 0.084 Uiso 1 1 calc R . .
H52B H 0.2739 0.4479 0.3260 0.084 Uiso 1 1 calc R . .
C53 C 0.1694(5) 0.4574(3) 0.3968(4) 0.080(2) Uani 1 1 d . . .
H53A H 0.1381 0.5111 0.3735 0.096 Uiso 1 1 calc R . .
H53B H 0.2161 0.4565 0.4334 0.096 Uiso 1 1 calc R . .
C54 C 0.0889(4) 0.4256(3) 0.4298(3) 0.0675(17) Uani 1 1 d . . .
H54A H 0.0529 0.4576 0.4599 0.081 Uiso 1 1 calc R . .
H54B H 0.0406 0.4269 0.3942 0.081 Uiso 1 1 calc R . .
C55 C 0.4260(4) 0.3461(3) 0.3015(3) 0.0482(12) Uani 1 1 d . . .
C56 C 0.5138(4) 0.3635(3) 0.3115(3) 0.0551(14) Uani 1 1 d . . .
H56 H 0.5418 0.3533 0.3563 0.066 Uiso 1 1 calc R . .
C57 C 0.5612(5) 0.3960(3) 0.2563(4) 0.0739(18) Uani 1 1 d . . .
H57 H 0.6216 0.4066 0.2637 0.089 Uiso 1 1 calc R . .
C58 C 0.5200(6) 0.4121(4) 0.1922(4) 0.090(2) Uani 1 1 d . . .
H58 H 0.5522 0.4340 0.1548 0.108 Uiso 1 1 calc R . .
C59 C 0.4323(6) 0.3972(4) 0.1806(3) 0.091(2) Uani 1 1 d . . .
H59 H 0.4042 0.4090 0.1355 0.110 Uiso 1 1 calc R . .
C60 C 0.3843(5) 0.3640(3) 0.2361(3) 0.0697(17) Uani 1 1 d . . .
H60 H 0.3235 0.3541 0.2284 0.084 Uiso 1 1 calc R . .
C61 C -0.0361(3) 0.3271(3) 0.4645(2) 0.0464(12) Uani 1 1 d . . .
C62 C -0.0711(4) 0.3057(3) 0.4111(3) 0.0555(14) Uani 1 1 d . . .
H62 H -0.0264 0.2724 0.3884 0.067 Uiso 1 1 calc R . .
C63 C -0.1731(5) 0.3331(3) 0.3902(3) 0.0694(16) Uani 1 1 d . . .
H63 H -0.1963 0.3189 0.3529 0.083 Uiso 1 1 calc R . .
C64 C -0.2387(5) 0.3796(4) 0.4228(4) 0.0732(18) Uani 1 1 d . . .
H64 H -0.3074 0.3968 0.4089 0.088 Uiso 1 1 calc R . .
C65 C -0.2047(4) 0.4017(4) 0.4763(4) 0.0796(19) Uani 1 1 d . . .
H65 H -0.2504 0.4345 0.4989 0.096 Uiso 1 1 calc R . .
C66 C -0.1033(4) 0.3760(3) 0.4975(3) 0.0662(16) Uani 1 1 d . . .
H66 H -0.0804 0.3916 0.5340 0.079 Uiso 1 1 calc R . .
C67 C 0.5543(5) 0.1714(4) 0.2948(3) 0.100(2) Uani 1 1 d . . .
H67A H 0.4945 0.1689 0.2724 0.150 Uiso 1 1 calc R . .
H67B H 0.6102 0.1273 0.2922 0.150 Uiso 1 1 calc R . .
H67C H 0.5701 0.2177 0.2719 0.150 Uiso 1 1 calc R . .
C68 C 0.5279(5) 0.0743(3) 0.4328(4) 0.105(3) Uani 1 1 d . . .
H68A H 0.5089 0.0746 0.4796 0.157 Uiso 1 1 calc R . .
H68B H 0.5938 0.0379 0.4337 0.157 Uiso 1 1 calc R . .
H68C H 0.4791 0.0596 0.4092 0.157 Uiso 1 1 calc R . .
C69 C 0.6451(4) 0.1844(4) 0.4250(3) 0.084(2) Uani 1 1 d . . .
H69A H 0.6547 0.2326 0.4007 0.126 Uiso 1 1 calc R . .
H69B H 0.7037 0.1428 0.4213 0.126 Uiso 1 1 calc R . .
H69C H 0.6359 0.1845 0.4731 0.126 Uiso 1 1 calc R . .
C70 C 0.0102(4) 0.1168(3) 0.4973(3) 0.0698(17) Uani 1 1 d . . .
H70A H -0.0545 0.1532 0.4800 0.105 Uiso 1 1 calc R . .
H70B H 0.0005 0.0688 0.5222 0.105 Uiso 1 1 calc R . .
H70C H 0.0520 0.1083 0.4590 0.105 Uiso 1 1 calc R . .
C71 C -0.0195(5) 0.1849(4) 0.6207(3) 0.090(2) Uani 1 1 d . . .
H71A H 0.0106 0.2054 0.6523 0.135 Uiso 1 1 calc R . .
H71B H -0.0382 0.1408 0.6461 0.135 Uiso 1 1 calc R . .
H71C H -0.0788 0.2237 0.5971 0.135 Uiso 1 1 calc R . .
C72 C 0.1792(5) 0.0761(3) 0.6038(4) 0.094(2) Uani 1 1 d . . .
H72A H 0.2283 0.0589 0.5717 0.141 Uiso 1 1 calc R . .
H72B H 0.1545 0.0342 0.6272 0.141 Uiso 1 1 calc R . .
H72C H 0.2104 0.0936 0.6372 0.141 Uiso 1 1 calc R . .
C73 C 0.3378(3) 0.3238(3) 0.6144(2) 0.0434(12) Uani 1 1 d . A .
C74 C 0.2637(4) 0.3377(3) 0.6620(3) 0.0440(12) Uani 1 1 d . . .
C75 C 0.2647(4) 0.3912(3) 0.6987(3) 0.0609(15) Uani 1 1 d . . .
H75 H 0.2164 0.4004 0.7315 0.073 Uiso 1 1 calc R . .
C76 C 0.3339(5) 0.4318(3) 0.6890(4) 0.0757(18) Uani 1 1 d . . .
H76 H 0.3345 0.4664 0.7159 0.091 Uiso 1 1 calc R . .
C77 C 0.4018(4) 0.4207(3) 0.6394(4) 0.0718(18) Uani 1 1 d . A .
H77 H 0.4472 0.4499 0.6313 0.086 Uiso 1 1 calc R . .
C78 C 0.4055(4) 0.3676(3) 0.6008(3) 0.0616(15) Uani 1 1 d D . .
C79 C 0.1812(4) 0.2993(3) 0.6720(2) 0.0487(12) Uani 1 1 d . . .
H79 H 0.1933 0.2630 0.6419 0.058 Uiso 1 1 calc R . .
C80 C 0.1795(4) 0.2539(3) 0.7459(3) 0.0706(17) Uani 1 1 d . . .
H80A H 0.2443 0.2161 0.7596 0.106 Uiso 1 1 calc R . .
H80B H 0.1276 0.2285 0.7485 0.106 Uiso 1 1 calc R . .
H80C H 0.1655 0.2885 0.7764 0.106 Uiso 1 1 calc R . .
C81 C 0.0797(4) 0.3584(3) 0.6490(3) 0.0645(15) Uani 1 1 d . . .
H81A H 0.0656 0.3946 0.6779 0.097 Uiso 1 1 calc R . .
H81B H 0.0277 0.3329 0.6530 0.097 Uiso 1 1 calc R . .
H81C H 0.0810 0.3853 0.6016 0.097 Uiso 1 1 calc R . .
C82 C 0.4669(10) 0.3600(8) 0.5367(7) 0.0846(17) Uiso 0.50 1 d PD A 1
H82 H 0.4290 0.3402 0.5077 0.102 Uiso 0.50 1 calc PR A 1
C82' C 0.4911(9) 0.3556(9) 0.5541(6) 0.0846(17) Uiso 0.50 1 d PD A 2
H82' H 0.5104 0.4004 0.5604 0.102 Uiso 0.50 1 calc PR A 2
C83 C 0.5650(10) 0.2983(8) 0.5582(7) 0.0846(17) Uiso 0.50 1 d PD A 1
H83A H 0.6180 0.3215 0.5613 0.127 Uiso 0.50 1 calc PR A 1
H83B H 0.5806 0.2678 0.5244 0.127 Uiso 0.50 1 calc PR A 1
H83C H 0.5596 0.2660 0.6026 0.127 Uiso 0.50 1 calc PR A 1
C83' C 0.5910(10) 0.3001(8) 0.5822(7) 0.0846(17) Uiso 0.50 1 d PD A 2
H83D H 0.6357 0.2941 0.5449 0.127 Uiso 0.50 1 calc PR A 2
H83E H 0.5820 0.2510 0.6044 0.127 Uiso 0.50 1 calc PR A 2
H83F H 0.6200 0.3192 0.6155 0.127 Uiso 0.50 1 calc PR A 2
C84 C 0.4784(11) 0.4324(7) 0.4920(7) 0.0846(17) Uiso 0.50 1 d PD A 1
H84A H 0.5039 0.4595 0.5199 0.127 Uiso 0.50 1 calc PR A 1
H84B H 0.4137 0.4642 0.4701 0.127 Uiso 0.50 1 calc PR A 1
H84C H 0.5253 0.4203 0.4571 0.127 Uiso 0.50 1 calc PR A 1
C84' C 0.4527(10) 0.3925(8) 0.4809(6) 0.0846(17) Uiso 0.50 1 d PD A 2
H84D H 0.5079 0.4013 0.4533 0.127 Uiso 0.50 1 calc PR A 2
H84E H 0.4020 0.4410 0.4789 0.127 Uiso 0.50 1 calc PR A 2
H84F H 0.4234 0.3593 0.4632 0.127 Uiso 0.50 1 calc PR A 2
C85 C 0.3843(3) 0.1918(3) 0.6057(2) 0.0436(12) Uani 1 1 d . . .
C86 C 0.4212(3) 0.1575(3) 0.6807(3) 0.0462(12) Uani 1 1 d . . .
C87 C 0.4668(4) 0.1930(3) 0.7190(3) 0.0603(15) Uani 1 1 d . . .
H87 H 0.4782 0.2399 0.6984 0.072 Uiso 1 1 calc R . .
C88 C 0.4953(4) 0.1587(4) 0.7878(3) 0.0741(18) Uani 1 1 d . . .
H88 H 0.5264 0.1826 0.8136 0.089 Uiso 1 1 calc R . .
C89 C 0.4786(5) 0.0906(4) 0.8188(3) 0.078(2) Uani 1 1 d . . .
H89 H 0.4971 0.0684 0.8657 0.094 Uiso 1 1 calc R . .
C90 C 0.4352(4) 0.0554(4) 0.7812(3) 0.0738(18) Uani 1 1 d . . .
H90 H 0.4249 0.0082 0.8020 0.089 Uiso 1 1 calc R . .
C91 C 0.4062(4) 0.0884(3) 0.7127(3) 0.0583(15) Uani 1 1 d . . .
H91 H 0.3757 0.0636 0.6874 0.070 Uiso 1 1 calc R . .
C92 C 0.2631(4) 0.0920(3) 0.4009(3) 0.0544(14) Uani 1 1 d . . .
C93 C 0.2641(4) 0.0248(3) 0.3773(3) 0.0507(13) Uani 1 1 d . . .
C94 C 0.2956(4) 0.0183(3) 0.3127(3) 0.0696(16) Uani 1 1 d . . .
H94 H 0.3167 0.0573 0.2838 0.084 Uiso 1 1 calc R . .
C95 C 0.2956(5) -0.0460(4) 0.2909(3) 0.0803(19) Uani 1 1 d . . .
H95 H 0.3163 -0.0505 0.2468 0.096 Uiso 1 1 calc R . .
C96 C 0.2660(5) -0.1029(4) 0.3326(4) 0.0745(18) Uani 1 1 d . . .
H96 H 0.2663 -0.1465 0.3173 0.089 Uiso 1 1 calc R . .
C97 C 0.2357(5) -0.0971(3) 0.3970(4) 0.0747(18) Uani 1 1 d . . .
H97 H 0.2163 -0.1371 0.4258 0.090 Uiso 1 1 calc R . .
C98 C 0.2336(4) -0.0330(3) 0.4197(3) 0.0597(14) Uani 1 1 d . . .
H98 H 0.2117 -0.0286 0.4636 0.072 Uiso 1 1 calc R . .

loop_
_atom_site_aniso_label
_atom_site_aniso_U_11
_atom_site_aniso_U_22
_atom_site_aniso_U_33
_atom_site_aniso_U_23
_atom_site_aniso_U_13
_atom_site_aniso_U_12
Y1 0.0390(3) 0.0343(2) 0.0378(3) -0.0094(2) 0.0043(2) -0.0103(2)
Si1 0.0535(9) 0.0500(9) 0.0632(10) -0.0164(7) -0.0041(8) -0.0203(7)
Si2 0.0421(8) 0.0485(8) 0.0486(8) -0.0139(7) -0.0001(7) -0.0065(7)
N1 0.049(2) 0.035(2) 0.047(2) -0.0046(19) -0.006(2) -0.0106(19)
N2 0.073(3) 0.039(2) 0.063(3) 0.002(2) -0.014(2) -0.025(2)
N3 0.042(2) 0.041(2) 0.048(2) -0.0120(19) 0.0011(19) -0.0112(19)
N4 0.045(3) 0.040(2) 0.085(3) 0.002(2) -0.004(2) -0.015(2)
N5 0.043(2) 0.034(2) 0.037(2) -0.0132(17) 0.0077(18) -0.0093(17)
N6 0.055(3) 0.029(2) 0.046(2) -0.004(2) 0.009(2) -0.012(2)
N7 0.048(3) 0.075(3) 0.060(3) -0.029(3) 0.002(2) -0.008(2)
C1 0.041(3) 0.042(3) 0.049(3) -0.006(2) 0.001(2) -0.006(2)
C2 0.043(3) 0.043(3) 0.058(3) -0.019(2) 0.000(2) -0.013(2)
C3 0.095(5) 0.043(3) 0.081(4) 0.009(3) -0.029(4) -0.028(3)
C4 0.081(5) 0.041(3) 0.160(7) 0.016(4) -0.033(5) -0.021(3)
C5 0.059(4) 0.043(3) 0.119(5) 0.009(3) -0.011(4) -0.020(3)
C6 0.044(3) 0.044(3) 0.049(3) -0.005(2) -0.002(2) -0.011(2)
C7 0.054(4) 0.072(4) 0.062(4) -0.012(3) -0.003(3) -0.001(3)
C8 0.061(4) 0.078(5) 0.098(6) -0.016(4) -0.014(4) 0.002(3)
C9 0.075(5) 0.091(5) 0.075(5) -0.006(4) -0.029(4) -0.017(4)
C10 0.085(5) 0.119(6) 0.036(3) -0.011(3) 0.001(3) -0.028(4)
C11 0.050(3) 0.098(5) 0.049(3) -0.016(3) 0.006(3) -0.011(3)
C12 0.040(3) 0.046(3) 0.053(3) -0.012(2) 0.002(2) -0.015(2)
C13 0.063(4) 0.075(4) 0.061(4) -0.017(3) 0.002(3) -0.029(3)
C14 0.069(4) 0.078(4) 0.064(4) -0.019(3) 0.023(3) -0.019(3)
C15 0.051(4) 0.075(4) 0.094(5) -0.017(4) 0.016(4) -0.026(3)
C16 0.049(3) 0.090(4) 0.089(5) -0.041(4) 0.013(3) -0.035(3)
C17 0.049(3) 0.067(4) 0.069(4) -0.028(3) 0.010(3) -0.021(3)
C18 0.171(9) 0.152(8) 0.124(7) -0.091(6) 0.044(6) -0.094(7)
C19 0.108(5) 0.059(4) 0.120(6) 0.001(4) -0.033(5) -0.044(4)
C20 0.060(4) 0.089(5) 0.202(9) -0.026(5) -0.026(5) -0.028(4)
C21 0.064(4) 0.068(4) 0.067(4) -0.022(3) -0.018(3) -0.001(3)
C22 0.061(4) 0.047(3) 0.070(4) -0.004(3) -0.002(3) -0.010(3)
C23 0.049(3) 0.066(4) 0.072(4) -0.024(3) 0.009(3) -0.004(3)
C24 0.050(3) 0.034(3) 0.039(3) -0.009(2) 0.016(2) -0.014(2)
C25 0.048(3) 0.033(3) 0.050(3) -0.011(2) 0.018(2) -0.010(2)
C26 0.051(3) 0.045(3) 0.064(4) -0.016(3) 0.021(3) -0.012(3)
C27 0.073(4) 0.050(3) 0.069(4) -0.032(3) 0.033(3) -0.020(3)
C28 0.073(4) 0.056(3) 0.053(3) -0.024(3) 0.012(3) -0.028(3)
C29 0.063(3) 0.040(3) 0.037(3) -0.012(2) 0.010(2) -0.018(2)
C30 0.049(3) 0.054(3) 0.056(3) -0.017(3) 0.005(3) -0.002(3)
C31 0.060(4) 0.073(4) 0.084(4) -0.025(3) 0.000(3) -0.021(3)
C32 0.074(4) 0.067(4) 0.071(4) -0.009(3) 0.002(3) 0.011(3)
C33 0.056(3) 0.048(3) 0.049(3) -0.017(2) -0.004(3) -0.015(3)
C34 0.083(4) 0.073(4) 0.060(4) -0.006(3) -0.006(3) -0.015(3)
C35 0.047(3) 0.065(4) 0.074(4) -0.020(3) 0.002(3) -0.019(3)
C36 0.038(3) 0.040(3) 0.040(3) -0.009(2) 0.004(2) -0.009(2)
C37 0.045(3) 0.043(3) 0.041(3) -0.008(2) 0.002(2) -0.022(2)
C38 0.059(3) 0.052(3) 0.047(3) -0.006(3) 0.006(3) -0.016(3)
C39 0.080(4) 0.076(4) 0.049(3) 0.009(3) -0.013(3) -0.036(4)
C40 0.111(5) 0.089(5) 0.038(3) -0.014(3) 0.012(3) -0.063(4)
C41 0.095(5) 0.070(4) 0.056(4) -0.030(3) 0.032(3) -0.047(4)
C42 0.064(3) 0.053(3) 0.047(3) -0.017(3) 0.017(3) -0.026(3)
C43 0.044(3) 0.069(4) 0.055(3) -0.025(3) 0.012(3) -0.017(3)
C44 0.043(3) 0.058(3) 0.059(3) -0.024(3) 0.018(3) -0.016(3)
C45 0.056(3) 0.068(4) 0.066(4) -0.028(3) 0.005(3) -0.015(3)
C46 0.078(4) 0.075(4) 0.077(4) -0.043(4) 0.014(4) -0.029(4)
C47 0.075(4) 0.056(4) 0.083(5) -0.028(3) 0.028(4) -0.018(3)
C48 0.074(4) 0.066(4) 0.072(4) -0.021(3) 0.018(3) -0.011(3)
C49 0.061(4) 0.067(4) 0.053(3) -0.022(3) 0.010(3) -0.013(3)
Y2 0.0387(3) 0.0409(3) 0.0402(3) -0.0074(2) 0.0086(2) -0.0095(2)
Si3 0.0473(8) 0.0549(9) 0.0600(10) -0.0175(8) 0.0173(7) -0.0075(7)
Si4 0.0516(8) 0.0551(9) 0.0476(8) -0.0120(7) 0.0099(7) -0.0246(7)
N8 0.042(2) 0.045(2) 0.050(2) -0.015(2) 0.0177(19) -0.0109(19)
N9 0.050(3) 0.040(2) 0.058(3) 0.000(2) 0.021(2) -0.006(2)
N10 0.043(2) 0.044(2) 0.050(2) -0.008(2) 0.0110(19) -0.013(2)
N11 0.045(2) 0.042(2) 0.060(3) -0.004(2) 0.015(2) -0.007(2)
N12 0.048(2) 0.039(2) 0.043(2) -0.0082(19) 0.0024(19) -0.0052(19)
N13 0.064(3) 0.040(3) 0.054(3) -0.012(2) 0.000(2) -0.005(2)
N14 0.058(3) 0.066(3) 0.059(3) -0.019(3) 0.010(2) -0.018(3)
C50 0.048(3) 0.048(3) 0.045(3) -0.014(2) 0.013(2) -0.018(3)
C51 0.039(3) 0.055(3) 0.041(3) -0.013(2) 0.013(2) -0.011(3)
C52 0.073(4) 0.053(3) 0.068(4) 0.001(3) 0.029(3) -0.009(3)
C53 0.075(4) 0.045(3) 0.103(5) 0.000(3) 0.024(4) -0.008(3)
C54 0.054(3) 0.042(3) 0.092(4) 0.000(3) 0.024(3) -0.005(3)
C55 0.050(3) 0.053(3) 0.044(3) -0.012(2) 0.014(2) -0.020(3)
C56 0.055(3) 0.059(3) 0.056(3) -0.015(3) 0.010(3) -0.025(3)
C57 0.063(4) 0.082(4) 0.087(5) -0.022(4) 0.026(4) -0.036(3)
C58 0.094(5) 0.102(5) 0.080(5) -0.016(4) 0.046(4) -0.044(5)
C59 0.119(6) 0.110(6) 0.045(4) -0.013(4) 0.022(4) -0.039(5)
C60 0.074(4) 0.092(5) 0.053(4) -0.022(3) 0.010(3) -0.037(4)
C61 0.039(3) 0.052(3) 0.044(3) -0.006(2) 0.013(2) -0.011(2)
C62 0.056(3) 0.061(3) 0.046(3) -0.019(3) 0.008(3) -0.008(3)
C63 0.069(4) 0.071(4) 0.064(4) -0.016(3) -0.010(3) -0.012(3)
C64 0.048(3) 0.081(4) 0.086(5) -0.018(4) -0.006(3) -0.012(3)
C65 0.039(3) 0.093(5) 0.104(5) -0.039(4) 0.015(3) -0.002(3)
C66 0.046(3) 0.089(4) 0.063(4) -0.033(3) 0.007(3) -0.007(3)
C67 0.098(5) 0.119(6) 0.074(5) -0.052(4) 0.017(4) 0.005(4)
C68 0.071(4) 0.042(4) 0.181(8) -0.015(4) 0.046(5) 0.005(3)
C69 0.057(4) 0.092(5) 0.089(5) -0.011(4) 0.001(3) -0.008(3)
C70 0.078(4) 0.069(4) 0.078(4) -0.027(3) 0.006(3) -0.037(3)
C71 0.113(5) 0.105(5) 0.090(5) -0.049(4) 0.063(4) -0.073(5)
C72 0.086(5) 0.079(4) 0.103(5) 0.030(4) -0.022(4) -0.044(4)
C73 0.044(3) 0.036(3) 0.046(3) -0.006(2) 0.002(2) -0.008(2)
C74 0.043(3) 0.036(3) 0.052(3) -0.016(2) 0.004(2) -0.007(2)
C75 0.054(3) 0.058(3) 0.072(4) -0.026(3) 0.011(3) -0.012(3)
C76 0.071(4) 0.058(4) 0.110(5) -0.040(4) 0.001(4) -0.022(3)
C77 0.057(4) 0.057(4) 0.109(5) -0.021(4) 0.008(4) -0.028(3)
C78 0.054(3) 0.046(3) 0.085(4) -0.017(3) 0.020(3) -0.013(3)
C79 0.052(3) 0.057(3) 0.044(3) -0.017(2) 0.015(2) -0.023(3)
C80 0.071(4) 0.073(4) 0.063(4) -0.004(3) 0.018(3) -0.025(3)
C81 0.049(3) 0.077(4) 0.069(4) -0.020(3) 0.005(3) -0.019(3)
C85 0.037(3) 0.043(3) 0.045(3) -0.009(2) 0.003(2) -0.005(2)
C86 0.037(3) 0.046(3) 0.049(3) -0.012(2) 0.001(2) -0.001(2)
C87 0.050(3) 0.056(3) 0.067(4) -0.020(3) -0.009(3) 0.001(3)
C88 0.066(4) 0.086(5) 0.061(4) -0.032(4) -0.019(3) 0.005(4)
C89 0.065(4) 0.100(5) 0.043(4) -0.007(4) 0.002(3) 0.010(4)
C90 0.058(4) 0.079(4) 0.062(4) 0.011(3) 0.005(3) -0.007(3)
C91 0.051(3) 0.052(3) 0.063(4) 0.001(3) -0.007(3) -0.012(3)
C92 0.049(3) 0.060(4) 0.051(3) -0.009(3) 0.008(3) -0.015(3)
C93 0.052(3) 0.048(3) 0.054(3) -0.020(3) -0.003(3) -0.010(3)
C94 0.077(4) 0.066(4) 0.066(4) -0.020(3) 0.018(3) -0.017(3)
C95 0.097(5) 0.071(4) 0.070(4) -0.035(4) 0.010(4) -0.005(4)
C96 0.079(4) 0.056(4) 0.081(5) -0.023(4) -0.019(4) -0.002(3)
C97 0.078(4) 0.061(4) 0.083(5) -0.012(4) -0.009(4) -0.021(3)
C98 0.065(4) 0.062(4) 0.051(3) -0.015(3) 0.003(3) -0.017(3)

loop_
_atom_type_symbol
_atom_type_description
_atom_type_scat_dispersion_real
_atom_type_scat_dispersion_imag
_atom_type_scat_source
C C 0.0033 0.0016 'International Tables Vol C Tables 4.2.6.8 and 6.1.1.4'
H H 0.0000 0.0000 'International Tables Vol C Tables 4.2.6.8 and 6.1.1.4'
N N 0.0061 0.0033 'International Tables Vol C Tables 4.2.6.8 and 6.1.1.4'
Y Y -2.7962 3.5667 'International Tables Vol C Tables 4.2.6.8 and 6.1.1.4'
Si Si 0.0817 0.0704 'International Tables Vol C Tables 4.2.6.8 and 6.1.1.4'

loop_
_geom_angle_atom_site_label_1
_geom_angle_atom_site_label_2
_geom_angle_atom_site_label_3
_geom_angle
N4 Y1 N2 73.76(14)
N4 Y1 N6 136.93(15)
N2 Y1 N6 138.66(15)
N4 Y1 N5 97.23(15)
N2 Y1 N5 101.21(15)
N6 Y1 N5 56.26(13)
N4 Y1 N1 127.49(13)
N2 Y1 N1 55.81(13)
N6 Y1 N1 94.14(13)
N5 Y1 N1 105.32(13)
N4 Y1 N3 55.88(13)
N2 Y1 N3 127.46(13)
N6 Y1 N3 92.34(13)
N5 Y1 N3 99.10(13)
N1 Y1 N3 154.13(13)
N4 Y1 N7 102.73(16)
N2 Y1 N7 103.91(16)
N6 Y1 N7 95.41(15)
N5 Y1 N7 151.39(14)
N1 Y1 N7 78.35(14)
N3 Y1 N7 76.12(13)
N4 Y1 C2 27.83(13)
N2 Y1 C2 98.85(14)
N6 Y1 C2 119.13(14)
N5 Y1 C2 104.24(14)
N1 Y1 C2 144.21(14)
N3 Y1 C2 28.87(12)
N7 Y1 C2 85.27(15)
N4 Y1 C1 99.60(14)
N2 Y1 C1 27.37(13)
N6 Y1 C1 119.42(14)
N5 Y1 C1 107.05(14)
N1 Y1 C1 28.58(12)
N3 Y1 C1 146.53(13)
N7 Y1 C1 89.71(14)
C2 Y1 C1 121.44(14)
N4 Y1 C36 118.03(15)
N2 Y1 C36 123.97(15)
N6 Y1 C36 27.85(12)
N5 Y1 C36 28.53(12)
N1 Y1 C36 102.74(13)
N3 Y1 C36 94.60(13)
N7 Y1 C36 122.92(14)
C2 Y1 C36 112.86(14)
C1 Y1 C36 118.29(13)
N1 Si1 C19 106.0(2)
N1 Si1 C20 114.3(3)
C19 Si1 C20 108.7(4)
N1 Si1 C18 113.7(3)
C19 Si1 C18 105.6(4)
C20 Si1 C18 108.1(4)
N3 Si2 C23 114.1(2)
N3 Si2 C21 113.6(2)
C23 Si2 C21 108.2(3)
N3 Si2 C22 107.0(2)
C23 Si2 C22 107.4(3)
C21 Si2 C22 106.2(3)
C1 N1 Si1 129.7(3)
C1 N1 Y1 90.9(3)
Si1 N1 Y1 139.14(19)
C1 N2 C3 123.8(4)
C1 N2 Y1 96.7(3)
C3 N2 Y1 138.2(3)
C2 N3 Si2 129.7(3)
C2 N3 Y1 88.9(3)
Si2 N3 Y1 139.0(2)
C2 N4 C5 122.8(4)
C2 N4 Y1 95.9(3)
C5 N4 Y1 137.2(3)
C36 N5 C24 122.5(4)
C36 N5 Y1 94.0(3)
C24 N5 Y1 142.0(3)
C36 N6 Y1 94.8(3)
C36 N6 H6 110(3)
Y1 N6 H6 155(3)
C43 N7 Y1 162.8(4)
N2 C1 N1 116.0(4)
N2 C1 C6 122.6(4)
N1 C1 C6 121.4(4)
N2 C1 Y1 55.9(2)
N1 C1 Y1 60.5(2)
C6 C1 Y1 174.0(3)
N4 C2 N3 116.0(4)
N4 C2 C12 121.8(4)
N3 C2 C12 122.2(4)
N4 C2 Y1 56.2(2)
N3 C2 Y1 62.2(2)
C12 C2 Y1 162.2(4)
N2 C3 C4 110.3(4)
N2 C3 H3A 109.6
C4 C3 H3A 109.6
N2 C3 H3B 109.6
C4 C3 H3B 109.6
H3A C3 H3B 108.1
C5 C4 C3 118.6(6)
C5 C4 H4A 107.7
C3 C4 H4A 107.7
C5 C4 H4B 107.7
C3 C4 H4B 107.7
H4A C4 H4B 107.1
C4 C5 N4 111.6(5)
C4 C5 H5A 109.3
N4 C5 H5A 109.3
C4 C5 H5B 109.3
N4 C5 H5B 109.3
H5A C5 H5B 108.0
C7 C6 C11 118.8(5)
C7 C6 C1 120.4(5)
C11 C6 C1 120.8(5)
C6 C7 C8 119.7(6)
C6 C7 H7 120.2
C8 C7 H7 120.2
C9 C8 C7 121.1(6)
C9 C8 H8 119.4
C7 C8 H8 119.4
C8 C9 C10 119.6(6)
C8 C9 H9 120.2
C10 C9 H9 120.2
C9 C10 C11 120.0(6)
C9 C10 H10 120.0
C11 C10 H10 120.0
C6 C11 C10 120.9(6)
C6 C11 H11 119.6
C10 C11 H11 119.6
C17 C12 C13 119.0(5)
C17 C12 C2 120.9(5)
C13 C12 C2 120.0(5)
C12 C13 C14 121.1(5)
C12 C13 H13A 119.4
C14 C13 H13A 119.4
C15 C14 C13 119.2(6)
C15 C14 H14 120.4
C13 C14 H14 120.4
C16 C15 C14 119.7(6)
C16 C15 H15 120.1
C14 C15 H15 120.1
C15 C16 C17 121.1(6)
C15 C16 H16 119.5
C17 C16 H16 119.5
C12 C17 C16 119.8(6)
C12 C17 H17 120.1
C16 C17 H17 120.1
Si1 C18 H18A 109.5
Si1 C18 H18B 109.5
H18A C18 H18B 109.5
Si1 C18 H18C 109.5
H18A C18 H18C 109.5
H18B C18 H18C 109.5
Si1 C19 H19A 109.5
Si1 C19 H19B 109.5
H19A C19 H19B 109.5
Si1 C19 H19C 109.5
H19A C19 H19C 109.5
H19B C19 H19C 109.5
Si1 C20 H20A 109.5
Si1 C20 H20B 109.5
H20A C20 H20B 109.5
Si1 C20 H20C 109.5
H20A C20 H20C 109.5
H20B C20 H20C 109.5
Si2 C21 H21A 109.5
Si2 C21 H21B 109.5
H21A C21 H21B 109.5
Si2 C21 H21C 109.5
H21A C21 H21C 109.5
H21B C21 H21C 109.5
Si2 C22 H22A 109.5
Si2 C22 H22B 109.5
H22A C22 H22B 109.5
Si2 C22 H22C 109.5
H22A C22 H22C 109.5
H22B C22 H22C 109.5
Si2 C23 H23A 109.5
Si2 C23 H23B 109.5
H23A C23 H23B 109.5
Si2 C23 H23C 109.5
H23A C23 H23C 109.5
H23B C23 H23C 109.5
C25 C24 C29 121.1(4)
C25 C24 N5 117.6(4)
C29 C24 N5 121.2(4)
C26 C25 C24 118.0(5)
C26 C25 C30 121.7(5)
C24 C25 C30 120.3(4)
C27 C26 C25 121.3(5)
C27 C26 H26 119.3
C25 C26 H26 119.3
C28 C27 C26 119.8(5)
C28 C27 H27 120.1
C26 C27 H27 120.1
C27 C28 C29 121.9(5)
C27 C28 H28 119.1
C29 C28 H28 119.1
C28 C29 C24 117.5(5)
C28 C29 C33 120.5(5)
C24 C29 C33 121.8(4)
C25 C30 C32 114.0(4)
C25 C30 C31 112.6(4)
C32 C30 C31 110.3(5)
C25 C30 H30 106.5
C32 C30 H30 106.5
C31 C30 H30 106.5
C30 C31 H31A 109.5
C30 C31 H31B 109.5
H31A C31 H31B 109.5
C30 C31 H31C 109.5
H31A C31 H31C 109.5
H31B C31 H31C 109.5
C30 C32 H32A 109.5
C30 C32 H32B 109.5
H32A C32 H32B 109.5
C30 C32 H32C 109.5
H32A C32 H32C 109.5
H32B C32 H32C 109.5
C29 C33 C34 114.1(5)
C29 C33 C35 109.0(4)
C34 C33 C35 110.2(4)
C29 C33 H33 107.8
C34 C33 H33 107.8
C35 C33 H33 107.8
C33 C34 H34A 109.5
C33 C34 H34B 109.5
H34A C34 H34B 109.5
C33 C34 H34C 109.5
H34A C34 H34C 109.5
H34B C34 H34C 109.5
C33 C35 H35A 109.5
C33 C35 H35B 109.5
H35A C35 H35B 109.5
C33 C35 H35C 109.5
H35A C35 H35C 109.5
H35B C35 H35C 109.5
N6 C36 N5 114.5(4)
N6 C36 C37 121.9(4)
N5 C36 C37 123.6(4)
N6 C36 Y1 57.3(2)
N5 C36 Y1 57.5(2)
C37 C36 Y1 173.4(3)
C38 C37 C42 118.4(5)
C38 C37 C36 118.1(4)
C42 C37 C36 123.5(4)
C37 C38 C39 120.4(5)
C37 C38 H38 119.8
C39 C38 H38 119.8
C40 C39 C38 119.9(6)
C40 C39 H39 120.1
C38 C39 H39 120.1
C39 C40 C41 120.1(5)
C39 C40 H40 119.9
C41 C40 H40 119.9
C40 C41 C42 120.3(6)
C40 C41 H41 119.8
C42 C41 H41 119.8
C41 C42 C37 120.9(5)
C41 C42 H42 119.6
C37 C42 H42 119.6
N7 C43 C44 177.4(6)
C49 C44 C45 120.8(5)
C49 C44 C43 120.2(5)
C45 C44 C43 118.9(5)
C46 C45 C44 118.7(6)
C46 C45 H45 120.7
C44 C45 H45 120.7
C47 C46 C45 120.1(6)
C47 C46 H46 119.9
C45 C46 H46 119.9
C46 C47 C48 121.2(6)
C46 C47 H47 119.4
C48 C47 H47 119.4
C47 C48 C49 119.5(6)
C47 C48 H48 120.2
C49 C48 H48 120.2
C44 C49 C48 119.6(6)
C44 C49 H49 120.2
C48 C49 H49 120.2
N9 Y2 N11 73.72(14)
N9 Y2 N13 142.06(15)
N11 Y2 N13 136.92(15)
N9 Y2 N12 112.12(14)
N11 Y2 N12 93.52(14)
N13 Y2 N12 55.94(14)
N9 Y2 N10 121.28(14)
N11 Y2 N10 56.02(13)
N13 Y2 N10 96.65(14)
N12 Y2 N10 100.13(13)
N9 Y2 N8 55.66(13)
N11 Y2 N8 129.37(13)
N13 Y2 N8 90.09(15)
N12 Y2 N8 103.56(13)
N10 Y2 N8 154.99(13)
N9 Y2 N14 99.37(15)
N11 Y2 N14 113.01(15)
N13 Y2 N14 88.06(15)
N12 Y2 N14 143.64(14)
N10 Y2 N14 77.12(14)
N8 Y2 N14 79.08(14)
N9 Y2 C51 94.60(14)
N11 Y2 C51 28.25(13)
N13 Y2 C51 122.55(15)
N12 Y2 C51 103.31(14)
N10 Y2 C51 28.82(12)
N8 Y2 C51 145.88(13)
N14 Y2 C51 91.36(15)
N9 Y2 C85 134.16(14)
N11 Y2 C85 114.70(15)
N13 Y2 C85 27.95(13)
N12 Y2 C85 28.38(13)
N10 Y2 C85 96.07(13)
N8 Y2 C85 100.95(13)
N14 Y2 C85 115.27(15)
C51 Y2 C85 112.65(14)
N9 Y2 C50 27.48(13)
N11 Y2 C50 101.15(14)
N13 Y2 C50 116.56(15)
N12 Y2 C50 109.33(13)
N10 Y2 C50 144.12(14)
N8 Y2 C50 28.22(12)
N14 Y2 C50 90.17(14)
C51 Y2 C50 120.89(14)
C85 Y2 C50 119.57(14)
N8 Si3 C69 112.4(3)
N8 Si3 C67 114.7(3)
C69 Si3 C67 107.4(3)
N8 Si3 C68 108.6(2)
C69 Si3 C68 105.2(3)
C67 Si3 C68 108.0(4)
N10 Si4 C72 106.8(2)
N10 Si4 C71 112.7(2)
C72 Si4 C71 107.3(3)
N10 Si4 C70 114.9(2)
C72 Si4 C70 107.5(3)
C71 Si4 C70 107.2(3)
C50 N8 Si3 129.0(3)
C50 N8 Y2 91.1(3)
Si3 N8 Y2 139.5(2)
C50 N9 C52 124.3(4)
C50 N9 Y2 97.4(3)
C52 N9 Y2 137.4(3)
C51 N10 Si4 129.0(3)
C51 N10 Y2 90.2(3)
Si4 N10 Y2 140.3(2)
C51 N11 C54 120.8(4)
C51 N11 Y2 93.9(3)
C54 N11 Y2 136.9(3)
C85 N12 C73 122.7(4)
C85 N12 Y2 93.9(3)
C73 N12 Y2 141.7(3)
C85 N13 Y2 94.6(3)
C85 N13 H13 115(4)
Y2 N13 H13 149(4)
C92 N14 Y2 170.3(5)
N9 C50 N8 115.7(4)
N9 C50 C55 121.8(4)
N8 C50 C55 122.5(4)
N9 C50 Y2 55.1(2)
N8 C50 Y2 60.7(2)
C55 C50 Y2 175.1(3)
N11 C51 N10 115.7(4)
N11 C51 C61 121.7(4)
N10 C51 C61 122.6(4)
N11 C51 Y2 57.9(2)
N10 C51 Y2 61.0(2)
C61 C51 Y2 160.3(3)
N9 C52 C53 112.2(5)
N9 C52 H52A 109.2
C53 C52 H52A 109.2
N9 C52 H52B 109.2
C53 C52 H52B 109.2
H52A C52 H52B 107.9
C52 C53 C54 117.2(5)
C52 C53 H53A 108.0
C54 C53 H53A 108.0
C52 C53 H53B 108.0
C54 C53 H53B 108.0
H53A C53 H53B 107.3
N11 C54 C53 111.5(4)
N11 C54 H54A 109.3
C53 C54 H54A 109.3
N11 C54 H54B 109.3
C53 C54 H54B 109.3
H54A C54 H54B 108.0
C60 C55 C56 118.6(5)
C60 C55 C50 120.0(5)
C56 C55 C50 121.4(5)
C55 C56 C57 121.1(5)
C55 C56 H56 119.4
C57 C56 H56 119.4
C58 C57 C56 119.4(6)
C58 C57 H57 120.3
C56 C57 H57 120.3
C57 C58 C59 121.0(6)
C57 C58 H58 119.5
C59 C58 H58 119.5
C58 C59 C60 119.8(6)
C58 C59 H59 120.1
C60 C59 H59 120.1
C55 C60 C59 119.9(6)
C55 C60 H60 120.0
C59 C60 H60 120.0
C62 C61 C66 119.1(5)
C62 C61 C51 120.1(5)
C66 C61 C51 120.7(5)
C61 C62 C63 120.2(5)
C61 C62 H62 119.9
C63 C62 H62 119.9
C64 C63 C62 120.8(6)
C64 C63 H63 119.6
C62 C63 H63 119.6
C63 C64 C65 119.7(6)
C63 C64 H64 120.2
C65 C64 H64 120.2
C64 C65 C66 120.6(6)
C64 C65 H65 119.7
C66 C65 H65 119.7
C61 C66 C65 119.6(6)
C61 C66 H66 120.2
C65 C66 H66 120.2
Si3 C67 H67A 109.5
Si3 C67 H67B 109.5
H67A C67 H67B 109.5
Si3 C67 H67C 109.5
H67A C67 H67C 109.5
H67B C67 H67C 109.5
Si3 C68 H68A 109.5
Si3 C68 H68B 109.5
H68A C68 H68B 109.5
Si3 C68 H68C 109.5
H68A C68 H68C 109.5
H68B C68 H68C 109.5
Si3 C69 H69A 109.5
Si3 C69 H69B 109.5
H69A C69 H69B 109.5
Si3 C69 H69C 109.5
H69A C69 H69C 109.5
H69B C69 H69C 109.5
Si4 C70 H70A 109.5
Si4 C70 H70B 109.5
H70A C70 H70B 109.5
Si4 C70 H70C 109.5
H70A C70 H70C 109.5
H70B C70 H70C 109.5
Si4 C71 H71A 109.5
Si4 C71 H71B 109.5
H71A C71 H71B 109.5
Si4 C71 H71C 109.5
H71A C71 H71C 109.5
H71B C71 H71C 109.5
Si4 C72 H72A 109.5
Si4 C72 H72B 109.5
H72A C72 H72B 109.5
Si4 C72 H72C 109.5
H72A C72 H72C 109.5
H72B C72 H72C 109.5
C74 C73 C78 120.6(5)
C74 C73 N12 121.7(4)
C78 C73 N12 117.6(5)
C75 C74 C73 117.9(4)
C75 C74 C79 119.4(5)
C73 C74 C79 122.7(4)
C76 C75 C74 122.3(6)
C76 C75 H75 118.8
C74 C75 H75 118.8
C77 C76 C75 118.9(6)
C77 C76 H76 120.6
C75 C76 H76 120.6
C76 C77 C78 121.9(5)
C76 C77 H77 119.1
C78 C77 H77 119.1
C77 C78 C73 118.1(5)
C77 C78 C82' 115.8(8)
C73 C78 C82' 125.6(8)
C77 C78 C82 125.5(8)
C73 C78 C82 115.8(7)
C82' C78 C82 17.5(8)
C74 C79 C81 110.0(4)
C74 C79 C80 113.3(4)
C81 C79 C80 110.3(4)
C74 C79 H79 107.7
C81 C79 H79 107.7
C80 C79 H79 107.7
C79 C80 H80A 109.5
C79 C80 H80B 109.5
H80A C80 H80B 109.5
C79 C80 H80C 109.5
H80A C80 H80C 109.5
H80B C80 H80C 109.5
C79 C81 H81A 109.5
C79 C81 H81B 109.5
H81A C81 H81B 109.5
C79 C81 H81C 109.5
H81A C81 H81C 109.5
H81B C81 H81C 109.5
C84 C82 C83 113.5(11)
C84 C82 C78 116.5(11)
C83 C82 C78 108.8(10)
C84 C82 H82 105.7
C83 C82 H82 105.7
C78 C82 H82 105.7
C84' C82' C83' 129.8(12)
C84' C82' C78 109.7(10)
C83' C82' C78 119.3(10)
C84' C82' H82' 93.6
C83' C82' H82' 93.6
C78 C82' H82' 93.6
C82' C83' H83D 109.5
C82' C83' H83E 109.5
H83D C83' H83E 109.5
C82' C83' H83F 109.5
H83D C83' H83F 109.5
H83E C83' H83F 109.5
C82' C84' H84D 109.5
C82' C84' H84E 109.5
H84D C84' H84E 109.5
C82' C84' H84F 109.5
H84D C84' H84F 109.5
H84E C84' H84F 109.5
N13 C85 N12 114.0(4)
N13 C85 C86 120.7(4)
N12 C85 C86 125.2(5)
N13 C85 Y2 57.4(3)
N12 C85 Y2 57.7(2)
C86 C85 Y2 168.2(3)
C91 C86 C87 118.5(5)
C91 C86 C85 118.1(5)
C87 C86 C85 123.4(5)
C88 C87 C86 119.5(6)
C88 C87 H87 120.2
C86 C87 H87 120.2
C89 C88 C87 121.0(6)
C89 C88 H88 119.5
C87 C88 H88 119.5
C90 C89 C88 119.4(6)
C90 C89 H89 120.3
C88 C89 H89 120.3
C89 C90 C91 120.6(6)
C89 C90 H90 119.7
C91 C90 H90 119.7
C90 C91 C86 120.9(6)
C90 C91 H91 119.6
C86 C91 H91 119.6
N14 C92 C93 180.0(7)
C94 C93 C98 120.1(5)
C94 C93 C92 120.2(5)
C98 C93 C92 119.7(5)
C95 C94 C93 119.4(6)
C95 C94 H94 120.3
C93 C94 H94 120.3
C96 C95 C94 120.5(6)
C96 C95 H95 119.7
C94 C95 H95 119.7
C95 C96 C97 120.3(6)
C95 C96 H96 119.8
C97 C96 H96 119.8
C96 C97 C98 120.3(6)
C96 C97 H97 119.8
C98 C97 H97 119.8
C97 C98 C93 119.3(6)
C97 C98 H98 120.3
C93 C98 H98 120.3

loop_
_geom_bond_atom_site_label_1
_geom_bond_atom_site_label_2
_geom_bond_distance
Y1 N4 2.321(4)
Y1 N2 2.339(4)
Y1 N6 2.372(4)
Y1 N5 2.375(4)
Y1 N1 2.443(4)
Y1 N3 2.458(4)
Y1 N7 2.514(5)
Y1 C2 2.777(5)
Y1 C1 2.806(5)
Y1 C36 2.808(5)
Si1 N1 1.721(4)
Si1 C19 1.828(6)
Si1 C20 1.840(6)
Si1 C18 1.880(7)
Si2 N3 1.719(4)
Si2 C23 1.863(5)
Si2 C21 1.871(5)
Si2 C22 1.871(5)
N1 C1 1.342(5)
N2 C1 1.299(6)
N2 C3 1.464(6)
N3 C2 1.341(6)
N4 C2 1.304(6)
N4 C5 1.457(6)
N5 C36 1.344(5)
N5 C24 1.417(6)
N6 C36 1.316(6)
N6 H6 0.814(10)
N7 C43 1.156(6)
C1 C6 1.511(6)
C2 C12 1.514(6)
C3 C4 1.495(8)
C3 H3A 0.9800
C3 H3B 0.9800
C4 C5 1.443(7)
C4 H4A 0.9800
C4 H4B 0.9800
C5 H5A 0.9800
C5 H5B 0.9800
C6 C7 1.371(7)
C6 C11 1.381(7)
C7 C8 1.398(8)
C7 H7 0.9400
C8 C9 1.353(9)
C8 H8 0.9400
C9 C10 1.369(9)
C9 H9 0.9400
C10 C11 1.382(7)
C10 H10 0.9400
C11 H11 0.9400
C12 C17 1.369(7)
C12 C13 1.378(7)
C13 C14 1.384(8)
C13 H13A 0.9400
C14 C15 1.376(8)
C14 H14 0.9400
C15 C16 1.360(8)
C15 H15 0.9400
C16 C17 1.386(7)
C16 H16 0.9400
C17 H17 0.9400
C18 H18A 0.9700
C18 H18B 0.9700
C18 H18C 0.9700
C19 H19A 0.9700
C19 H19B 0.9700
C19 H19C 0.9700
C20 H20A 0.9700
C20 H20B 0.9700
C20 H20C 0.9700
C21 H21A 0.9700
C21 H21B 0.9700
C21 H21C 0.9700
C22 H22A 0.9700
C22 H22B 0.9700
C22 H22C 0.9700
C23 H23A 0.9700
C23 H23B 0.9700
C23 H23C 0.9700
C24 C25 1.406(6)
C24 C29 1.409(6)
C25 C26 1.392(7)
C25 C30 1.511(7)
C26 C27 1.376(7)
C26 H26 0.9400
C27 C28 1.371(7)
C27 H27 0.9400
C28 C29 1.393(7)
C28 H28 0.9400
C29 C33 1.516(7)
C30 C32 1.532(7)
C30 C31 1.532(7)
C30 H30 0.9900
C31 H31A 0.9700
C31 H31B 0.9700
C31 H31C 0.9700
C32 H32A 0.9700
C32 H32B 0.9700
C32 H32C 0.9700
C33 C34 1.525(7)
C33 C35 1.533(7)
C33 H33 0.9900
C34 H34A 0.9700
C34 H34B 0.9700
C34 H34C 0.9700
C35 H35A 0.9700
C35 H35B 0.9700
C35 H35C 0.9700
C36 C37 1.512(6)
C37 C38 1.388(6)
C37 C42 1.389(7)
C38 C39 1.398(7)
C38 H38 0.9400
C39 C40 1.368(8)
C39 H39 0.9400
C40 C41 1.373(8)
C40 H40 0.9400
C41 C42 1.375(7)
C41 H41 0.9400
C42 H42 0.9400
C43 C44 1.440(8)
C44 C49 1.378(7)
C44 C45 1.390(7)
C45 C46 1.386(8)
C45 H45 0.9400
C46 C47 1.363(8)
C46 H46 0.9400
C47 C48 1.375(8)
C47 H47 0.9400
C48 C49 1.378(8)
C48 H48 0.9400
C49 H49 0.9400
Y2 N9 2.341(4)
Y2 N11 2.358(4)
Y2 N13 2.368(4)
Y2 N12 2.374(4)
Y2 N10 2.430(4)
Y2 N8 2.467(4)
Y2 N14 2.502(5)
Y2 C51 2.779(5)
Y2 C85 2.801(5)
Y2 C50 2.830(5)
Si3 N8 1.723(4)
Si3 C69 1.865(6)
Si3 C67 1.866(6)
Si3 C68 1.867(6)
Si4 N10 1.720(4)
Si4 C72 1.850(6)
Si4 C71 1.868(6)
Si4 C70 1.873(5)
N8 C50 1.338(6)
N9 C50 1.317(6)
N9 C52 1.451(6)
N10 C51 1.339(6)
N11 C51 1.318(6)
N11 C54 1.471(6)
N12 C85 1.334(5)
N12 C73 1.430(6)
N13 C85 1.317(6)
N13 H13 0.817(10)
N14 C92 1.149(6)
C50 C55 1.508(6)
C51 C61 1.501(6)
C52 C53 1.470(8)
C52 H52A 0.9800
C52 H52B 0.9800
C53 C54 1.494(7)
C53 H53A 0.9800
C53 H53B 0.9800
C54 H54A 0.9800
C54 H54B 0.9800
C55 C60 1.368(7)
C55 C56 1.382(6)
C56 C57 1.387(7)
C56 H56 0.9400
C57 C58 1.344(9)
C57 H57 0.9400
C58 C59 1.364(9)
C58 H58 0.9400
C59 C60 1.404(8)
C59 H59 0.9400
C60 H60 0.9400
C61 C62 1.368(7)
C61 C66 1.387(7)
C62 C63 1.396(7)
C62 H62 0.9400
C63 C64 1.345(8)
C63 H63 0.9400
C64 C65 1.372(8)
C64 H64 0.9400
C65 C66 1.391(7)
C65 H65 0.9400
C66 H66 0.9400
C67 H67A 0.9700
C67 H67B 0.9700
C67 H67C 0.9700
C68 H68A 0.9700
C68 H68B 0.9700
C68 H68C 0.9700
C69 H69A 0.9700
C69 H69B 0.9700
C69 H69C 0.9700
C70 H70A 0.9700
C70 H70B 0.9700
C70 H70C 0.9700
C71 H71A 0.9700
C71 H71B 0.9700
C71 H71C 0.9700
C72 H72A 0.9700
C72 H72B 0.9700
C72 H72C 0.9700
C73 C74 1.404(6)
C73 C78 1.407(7)
C74 C75 1.381(7)
C74 C79 1.512(6)
C75 C76 1.378(7)
C75 H75 0.9400
C76 C77 1.370(8)
C76 H76 0.9400
C77 C78 1.389(8)
C77 H77 0.9400
C78 C82' 1.502(13)
C78 C82 1.542(13)
C79 C81 1.522(7)
C79 C80 1.530(6)
C79 H79 0.9900
C80 H80A 0.9700
C80 H80B 0.9700
C80 H80C 0.9700
C81 H81A 0.9700
C81 H81B 0.9700
C81 H81C 0.9700
C82 C84 1.495(14)
C82 C83 1.505(14)
C82 H82 0.9900
C82' C84' 1.499(14)
C82' C83' 1.500(14)
C82' H82' 0.9900
C83 H83A 0.9700
C83 H83B 0.9700
C83 H83C 0.9700
C83' H83D 0.9700
C83' H83E 0.9700
C83' H83F 0.9700
C84 H84A 0.9700
C84 H84B 0.9700
C84 H84C 0.9700
C84' H84D 0.9700
C84' H84E 0.9700
C84' H84F 0.9700
C85 C86 1.522(6)
C86 C91 1.381(6)
C86 C87 1.392(7)
C87 C88 1.389(7)
C87 H87 0.9400
C88 C89 1.370(8)
C88 H88 0.9400
C89 C90 1.360(9)
C89 H89 0.9400
C90 C91 1.381(7)
C90 H90 0.9400
C91 H91 0.9400
C92 C93 1.446(8)
C93 C94 1.381(7)
C93 C98 1.383(7)
C94 C95 1.379(8)
C94 H94 0.9400
C95 C96 1.357(8)
C95 H95 0.9400
C96 C97 1.369(8)
C96 H96 0.9400
C97 C98 1.377(8)
C97 H97 0.9400
C98 H98 0.9400

loop_
_geom_torsion_atom_site_label_1
_geom_torsion_atom_site_label_2
_geom_torsion_atom_site_label_3
_geom_torsion_atom_site_label_4
_geom_torsion
C19 Si1 N1 C1 173.3(5)
C20 Si1 N1 C1 53.6(6)
C18 Si1 N1 C1 -71.2(6)
C19 Si1 N1 Y1 -14.1(5)
C20 Si1 N1 Y1 -133.8(4)
C18 Si1 N1 Y1 101.4(4)
N4 Y1 N1 C1 14.4(4)
N2 Y1 N1 C1 -4.3(3)
N6 Y1 N1 C1 -153.7(3)
N5 Y1 N1 C1 -97.6(3)
N3 Y1 N1 C1 102.2(4)
N7 Y1 N1 C1 111.6(3)
C2 Y1 N1 C1 47.1(4)
C36 Y1 N1 C1 -126.9(3)
N4 Y1 N1 Si1 -159.9(3)
N2 Y1 N1 Si1 -178.6(4)
N6 Y1 N1 Si1 32.0(4)
N5 Y1 N1 Si1 88.1(3)
N3 Y1 N1 Si1 -72.1(5)
N7 Y1 N1 Si1 -62.7(3)
C2 Y1 N1 Si1 -127.3(3)
C1 Y1 N1 Si1 -174.3(5)
C36 Y1 N1 Si1 58.8(4)
N4 Y1 N2 C1 -160.1(4)
N6 Y1 N2 C1 54.7(4)
N5 Y1 N2 C1 105.5(3)
N1 Y1 N2 C1 4.5(3)
N3 Y1 N2 C1 -143.7(3)
N7 Y1 N2 C1 -60.7(4)
C2 Y1 N2 C1 -148.0(3)
C36 Y1 N2 C1 86.7(4)
N4 Y1 N2 C3 6.1(6)
N6 Y1 N2 C3 -139.1(6)
N5 Y1 N2 C3 -88.3(6)
N1 Y1 N2 C3 170.7(7)
N3 Y1 N2 C3 22.5(7)
N7 Y1 N2 C3 105.6(6)
C2 Y1 N2 C3 18.3(6)
C1 Y1 N2 C3 166.2(8)
C36 Y1 N2 C3 -107.1(6)
C23 Si2 N3 C2 52.4(5)
C21 Si2 N3 C2 -72.2(5)
C22 Si2 N3 C2 171.0(4)
C23 Si2 N3 Y1 -104.1(3)
C21 Si2 N3 Y1 131.3(3)
C22 Si2 N3 Y1 14.5(4)
N4 Y1 N3 C2 10.4(3)
N2 Y1 N3 C2 -8.8(4)
N6 Y1 N3 C2 159.2(3)
N5 Y1 N3 C2 103.0(3)
N1 Y1 N3 C2 -96.3(4)
N7 Y1 N3 C2 -105.8(3)
C1 Y1 N3 C2 -38.3(4)
C36 Y1 N3 C2 131.4(3)
N4 Y1 N3 Si2 172.5(4)
N2 Y1 N3 Si2 153.4(3)
N6 Y1 N3 Si2 -38.7(3)
N5 Y1 N3 Si2 -94.9(3)
N1 Y1 N3 Si2 65.8(5)
N7 Y1 N3 Si2 56.3(3)
C2 Y1 N3 Si2 162.1(5)
C1 Y1 N3 Si2 123.8(3)
C36 Y1 N3 Si2 -66.5(3)
N2 Y1 N4 C2 153.5(4)
N6 Y1 N4 C2 -60.0(4)
N5 Y1 N4 C2 -106.9(3)
N1 Y1 N4 C2 137.5(3)
N3 Y1 N4 C2 -10.8(3)
N7 Y1 N4 C2 52.5(4)
C1 Y1 N4 C2 144.4(3)
C36 Y1 N4 C2 -86.2(4)
N2 Y1 N4 C5 -2.6(6)
N6 Y1 N4 C5 143.9(5)
N5 Y1 N4 C5 97.0(6)
N1 Y1 N4 C5 -18.6(7)
N3 Y1 N4 C5 -166.9(7)
N7 Y1 N4 C5 -103.6(6)
C2 Y1 N4 C5 -156.1(8)
C1 Y1 N4 C5 -11.7(6)
C36 Y1 N4 C5 117.7(6)
N4 Y1 N5 C36 139.3(3)
N2 Y1 N5 C36 -145.9(3)
N6 Y1 N5 C36 -3.9(2)
N1 Y1 N5 C36 -88.6(3)
N3 Y1 N5 C36 82.8(3)
N7 Y1 N5 C36 5.2(4)
C2 Y1 N5 C36 111.9(3)
C1 Y1 N5 C36 -118.3(3)
N4 Y1 N5 C24 -24.7(5)
N2 Y1 N5 C24 50.1(5)
N6 Y1 N5 C24 -167.9(5)
N1 Y1 N5 C24 107.5(5)
N3 Y1 N5 C24 -81.1(5)
N7 Y1 N5 C24 -158.8(4)
C2 Y1 N5 C24 -52.1(5)
C1 Y1 N5 C24 77.7(5)
C36 Y1 N5 C24 -164.0(6)
N4 Y1 N6 C36 -56.5(4)
N2 Y1 N6 C36 70.1(4)
N5 Y1 N6 C36 4.0(2)
N1 Y1 N6 C36 109.7(3)
N3 Y1 N6 C36 -95.4(3)
N7 Y1 N6 C36 -171.7(3)
C2 Y1 N6 C36 -84.1(3)
C1 Y1 N6 C36 95.6(3)
N4 Y1 N7 C43 -140.4(14)
N2 Y1 N7 C43 143.4(14)
N6 Y1 N7 C43 0.2(14)
N5 Y1 N7 C43 -7.3(15)
N1 Y1 N7 C43 93.4(14)
N3 Y1 N7 C43 -90.8(14)
C2 Y1 N7 C43 -118.6(14)
C1 Y1 N7 C43 119.8(14)
C36 Y1 N7 C43 -4.4(14)
C3 N2 C1 N1 -176.5(5)
Y1 N2 C1 N1 -7.5(5)
C3 N2 C1 C6 4.1(8)
Y1 N2 C1 C6 173.1(4)
C3 N2 C1 Y1 -169.0(6)
Si1 N1 C1 N2 -177.7(4)
Y1 N1 C1 N2 7.2(5)
Si1 N1 C1 C6 1.7(7)
Y1 N1 C1 C6 -173.5(4)
Si1 N1 C1 Y1 175.2(5)
N4 Y1 C1 N2 19.3(4)
N6 Y1 C1 N2 -141.8(3)
N5 Y1 C1 N2 -81.4(3)
N1 Y1 C1 N2 -172.2(5)
N3 Y1 C1 N2 58.5(4)
N7 Y1 C1 N2 122.2(4)
C2 Y1 C1 N2 37.9(4)
C36 Y1 C1 N2 -109.9(3)
N4 Y1 C1 N1 -168.5(3)
N2 Y1 C1 N1 172.2(5)
N6 Y1 C1 N1 30.4(3)
N5 Y1 C1 N1 90.8(3)
N3 Y1 C1 N1 -129.3(3)
N7 Y1 C1 N1 -65.6(3)
C2 Y1 C1 N1 -149.9(3)
C36 Y1 C1 N1 62.3(3)
N4 Y1 C1 C6 -58(3)
N2 Y1 C1 C6 -77(3)
N6 Y1 C1 C6 141(3)
N5 Y1 C1 C6 -158(3)
N1 Y1 C1 C6 111(3)
N3 Y1 C1 C6 -18(3)
N7 Y1 C1 C6 45(3)
C2 Y1 C1 C6 -39(3)
C36 Y1 C1 C6 173(3)
C5 N4 C2 N3 179.2(5)
Y1 N4 C2 N3 18.4(5)
C5 N4 C2 C12 1.9(8)
Y1 N4 C2 C12 -159.0(4)
C5 N4 C2 Y1 160.9(6)
Si2 N3 C2 N4 177.9(4)
Y1 N3 C2 N4 -17.2(5)
Si2 N3 C2 C12 -4.7(7)
Y1 N3 C2 C12 160.1(4)
Si2 N3 C2 Y1 -164.8(4)
N2 Y1 C2 N4 -25.7(4)
N6 Y1 C2 N4 137.4(3)
N5 Y1 C2 N4 78.3(3)
N1 Y1 C2 N4 -66.5(4)
N3 Y1 C2 N4 161.3(5)
N7 Y1 C2 N4 -129.1(4)
C1 Y1 C2 N4 -42.3(4)
C36 Y1 C2 N4 107.1(3)
N4 Y1 C2 N3 -161.3(5)
N2 Y1 C2 N3 173.0(3)
N6 Y1 C2 N3 -24.0(3)
N5 Y1 C2 N3 -83.0(3)
N1 Y1 C2 N3 132.1(3)
N7 Y1 C2 N3 69.6(3)
C1 Y1 C2 N3 156.4(3)
C36 Y1 C2 N3 -54.2(3)
N4 Y1 C2 C12 89.4(11)
N2 Y1 C2 C12 63.7(11)
N6 Y1 C2 C12 -133.2(11)
N5 Y1 C2 C12 167.8(11)
N1 Y1 C2 C12 22.9(12)
N3 Y1 C2 C12 -109.2(12)
N7 Y1 C2 C12 -39.6(11)
C1 Y1 C2 C12 47.1(11)
C36 Y1 C2 C12 -163.5(11)
C1 N2 C3 C4 -176.6(6)
Y1 N2 C3 C4 20.0(9)
N2 C3 C4 C5 -61.2(8)
C3 C4 C5 N4 65.1(9)
C2 N4 C5 C4 -178.9(6)
Y1 N4 C5 C4 -27.5(9)
N2 C1 C6 C7 78.5(7)
N1 C1 C6 C7 -100.9(6)
Y1 C1 C6 C7 152(3)
N2 C1 C6 C11 -102.8(7)
N1 C1 C6 C11 77.8(6)
Y1 C1 C6 C11 -30(4)
C11 C6 C7 C8 -1.2(8)
C1 C6 C7 C8 177.5(5)
C6 C7 C8 C9 -0.2(10)
C7 C8 C9 C10 2.0(11)
C8 C9 C10 C11 -2.3(11)
C7 C6 C11 C10 0.8(9)
C1 C6 C11 C10 -177.9(5)
C9 C10 C11 C6 1.0(10)
N4 C2 C12 C17 -100.8(6)
N3 C2 C12 C17 82.0(6)
Y1 C2 C12 C17 -178.8(9)
N4 C2 C12 C13 77.3(7)
N3 C2 C12 C13 -99.9(6)
Y1 C2 C12 C13 -0.7(14)
C17 C12 C13 C14 -1.5(8)
C2 C12 C13 C14 -179.6(5)
C12 C13 C14 C15 0.9(9)
C13 C14 C15 C16 -0.3(9)
C14 C15 C16 C17 0.4(9)
C13 C12 C17 C16 1.5(8)
C2 C12 C17 C16 179.6(5)
C15 C16 C17 C12 -1.0(9)
C36 N5 C24 C25 116.3(5)
Y1 N5 C24 C25 -82.7(6)
C36 N5 C24 C29 -65.5(6)
Y1 N5 C24 C29 95.5(5)
C29 C24 C25 C26 5.5(6)
N5 C24 C25 C26 -176.3(4)
C29 C24 C25 C30 -175.5(4)
N5 C24 C25 C30 2.7(6)
C24 C25 C26 C27 -0.2(7)
C30 C25 C26 C27 -179.2(4)
C25 C26 C27 C28 -3.3(8)
C26 C27 C28 C29 1.6(8)
C27 C28 C29 C24 3.4(7)
C27 C28 C29 C33 -171.7(5)
C25 C24 C29 C28 -7.0(6)
N5 C24 C29 C28 174.8(4)
C25 C24 C29 C33 168.1(4)
N5 C24 C29 C33 -10.1(6)
C26 C25 C30 C32 -25.9(7)
C24 C25 C30 C32 155.1(5)
C26 C25 C30 C31 100.6(5)
C24 C25 C30 C31 -78.3(6)
C28 C29 C33 C34 -49.3(6)
C24 C29 C33 C34 135.7(5)
C28 C29 C33 C35 74.4(6)
C24 C29 C33 C35 -100.6(5)
Y1 N6 C36 N5 -6.4(4)
Y1 N6 C36 C37 172.2(4)
C24 N5 C36 N6 174.8(4)
Y1 N5 C36 N6 6.4(4)
C24 N5 C36 C37 -3.8(6)
Y1 N5 C36 C37 -172.2(4)
C24 N5 C36 Y1 168.4(4)
N4 Y1 C36 N6 139.8(3)
N2 Y1 C36 N6 -131.5(3)
N5 Y1 C36 N6 -173.1(4)
N1 Y1 C36 N6 -74.4(3)
N3 Y1 C36 N6 86.3(3)
N7 Y1 C36 N6 9.9(3)
C2 Y1 C36 N6 109.5(3)
C1 Y1 C36 N6 -100.1(3)
N4 Y1 C36 N5 -47.1(3)
N2 Y1 C36 N5 41.5(3)
N6 Y1 C36 N5 173.1(4)
N1 Y1 C36 N5 98.7(3)
N3 Y1 C36 N5 -100.6(3)
N7 Y1 C36 N5 -177.1(2)
C2 Y1 C36 N5 -77.5(3)
C1 Y1 C36 N5 73.0(3)
N4 Y1 C36 C37 55(3)
N2 Y1 C36 C37 143(3)
N6 Y1 C36 C37 -85(3)
N5 Y1 C36 C37 102(3)
N1 Y1 C36 C37 -159(3)
N3 Y1 C36 C37 1(3)
N7 Y1 C36 C37 -75(3)
C2 Y1 C36 C37 24(3)
C1 Y1 C36 C37 175(3)
N6 C36 C37 C38 -34.2(6)
N5 C36 C37 C38 144.3(4)
Y1 C36 C37 C38 47(3)
N6 C36 C37 C42 144.2(5)
N5 C36 C37 C42 -37.3(7)
Y1 C36 C37 C42 -135(3)
C42 C37 C38 C39 1.3(7)
C36 C37 C38 C39 179.8(5)
C37 C38 C39 C40 -1.1(8)
C38 C39 C40 C41 0.0(9)
C39 C40 C41 C42 0.7(8)
C40 C41 C42 C37 -0.4(8)
C38 C37 C42 C41 -0.6(7)
C36 C37 C42 C41 -179.0(4)
Y1 N7 C43 C44 -26(15)
N7 C43 C44 C49 82(14)
N7 C43 C44 C45 -96(14)
C49 C44 C45 C46 -1.1(8)
C43 C44 C45 C46 177.2(5)
C44 C45 C46 C47 -0.6(9)
C45 C46 C47 C48 1.4(9)
C46 C47 C48 C49 -0.6(9)
C45 C44 C49 C48 1.9(8)
C43 C44 C49 C48 -176.3(5)
C47 C48 C49 C44 -1.1(8)
C69 Si3 N8 C50 88.6(5)
C67 Si3 N8 C50 -34.5(5)
C68 Si3 N8 C50 -155.4(5)
C69 Si3 N8 Y2 -100.2(4)
C67 Si3 N8 Y2 136.7(4)
C68 Si3 N8 Y2 15.8(5)
N9 Y2 N8 C50 2.0(3)
N11 Y2 N8 C50 0.5(3)
N13 Y2 N8 C50 -160.5(3)
N12 Y2 N8 C50 -105.7(3)
N10 Y2 N8 C50 93.4(4)
N14 Y2 N8 C50 111.4(3)
C51 Y2 N8 C50 35.4(4)
C85 Y2 N8 C50 -134.6(3)
N9 Y2 N8 Si3 -171.1(4)
N11 Y2 N8 Si3 -172.6(3)
N13 Y2 N8 Si3 26.3(3)
N12 Y2 N8 Si3 81.1(3)
N10 Y2 N8 Si3 -79.8(5)
N14 Y2 N8 Si3 -61.7(3)
C51 Y2 N8 Si3 -137.7(3)
C85 Y2 N8 Si3 52.2(3)
C50 Y2 N8 Si3 -173.2(5)
N11 Y2 N9 C50 176.7(3)
N13 Y2 N9 C50 27.1(4)
N12 Y2 N9 C50 89.6(3)
N10 Y2 N9 C50 -152.4(3)
N8 Y2 N9 C50 -2.1(3)
N14 Y2 N9 C50 -71.9(3)
C51 Y2 N9 C50 -164.0(3)
C85 Y2 N9 C50 67.9(4)
N11 Y2 N9 C52 7.8(5)
N13 Y2 N9 C52 -141.9(5)
N12 Y2 N9 C52 -79.4(6)
N10 Y2 N9 C52 38.6(6)
N8 Y2 N9 C52 -171.1(6)
N14 Y2 N9 C52 119.1(5)
C51 Y2 N9 C52 27.0(6)
C85 Y2 N9 C52 -101.1(6)
C50 Y2 N9 C52 -169.0(7)
C72 Si4 N10 C51 -168.5(5)
C71 Si4 N10 C51 -50.8(5)
C70 Si4 N10 C51 72.4(5)
C72 Si4 N10 Y2 22.2(5)
C71 Si4 N10 Y2 139.8(4)
C70 Si4 N10 Y2 -97.0(4)
N9 Y2 N10 C51 -24.6(3)
N11 Y2 N10 C51 11.8(3)
N13 Y2 N10 C51 155.7(3)
N12 Y2 N10 C51 99.2(3)
N8 Y2 N10 C51 -99.6(4)
N14 Y2 N10 C51 -117.8(3)
C85 Y2 N10 C51 127.6(3)
C50 Y2 N10 C51 -45.9(4)
N9 Y2 N10 Si4 147.2(3)
N11 Y2 N10 Si4 -176.4(4)
N13 Y2 N10 Si4 -32.5(4)
N12 Y2 N10 Si4 -89.0(3)
N8 Y2 N10 Si4 72.2(5)
N14 Y2 N10 Si4 54.0(3)
C51 Y2 N10 Si4 171.8(5)
C85 Y2 N10 Si4 -60.6(3)
C50 Y2 N10 Si4 125.8(3)
N9 Y2 N11 C51 136.1(3)
N13 Y2 N11 C51 -71.0(4)
N12 Y2 N11 C51 -111.9(3)
N10 Y2 N11 C51 -12.0(3)
N8 Y2 N11 C51 137.3(3)
N14 Y2 N11 C51 42.6(3)
C85 Y2 N11 C51 -92.3(3)
C50 Y2 N11 C51 137.6(3)
N9 Y2 N11 C54 -9.3(5)
N13 Y2 N11 C54 143.6(5)
N12 Y2 N11 C54 102.7(5)
N10 Y2 N11 C54 -157.5(6)
N8 Y2 N11 C54 -8.1(6)
N14 Y2 N11 C54 -102.8(5)
C51 Y2 N11 C54 -145.4(7)
C85 Y2 N11 C54 122.3(5)
C50 Y2 N11 C54 -7.8(5)
N9 Y2 N12 C85 -146.1(3)
N11 Y2 N12 C85 140.1(3)
N13 Y2 N12 C85 -7.2(3)
N10 Y2 N12 C85 84.0(3)
N8 Y2 N12 C85 -88.0(3)
N14 Y2 N12 C85 2.0(4)
C51 Y2 N12 C85 113.2(3)
C50 Y2 N12 C85 -116.8(3)
N9 Y2 N12 C73 50.3(5)
N11 Y2 N12 C73 -23.6(5)
N13 Y2 N12 C73 -170.9(5)
N10 Y2 N12 C73 -79.7(5)
N8 Y2 N12 C73 108.4(5)
N14 Y2 N12 C73 -161.7(4)
C51 Y2 N12 C73 -50.4(5)
C85 Y2 N12 C73 -163.7(7)
C50 Y2 N12 C73 79.5(5)
N9 Y2 N13 C85 90.0(4)
N11 Y2 N13 C85 -44.8(4)
N12 Y2 N13 C85 7.3(3)
N10 Y2 N13 C85 -90.4(3)
N8 Y2 N13 C85 113.7(3)
N14 Y2 N13 C85 -167.2(3)
C51 Y2 N13 C85 -76.8(3)
C50 Y2 N13 C85 103.6(3)
N9 Y2 N14 C92 139(3)
N11 Y2 N14 C92 -145(3)
N13 Y2 N14 C92 -3(3)
N12 Y2 N14 C92 -11(3)
N10 Y2 N14 C92 -101(3)
N8 Y2 N14 C92 87(3)
C51 Y2 N14 C92 -126(3)
C85 Y2 N14 C92 -10(3)
C50 Y2 N14 C92 113(3)
C52 N9 C50 N8 174.5(5)
Y2 N9 C50 N8 3.5(5)
C52 N9 C50 C55 -4.6(8)
Y2 N9 C50 C55 -175.5(4)
C52 N9 C50 Y2 171.0(6)
Si3 N8 C50 N9 171.0(4)
Y2 N8 C50 N9 -3.3(4)
Si3 N8 C50 C55 -10.0(7)
Y2 N8 C50 C55 175.7(4)
Si3 N8 C50 Y2 174.3(4)
N11 Y2 C50 N9 -3.2(3)
N13 Y2 C50 N9 -161.8(3)
N12 Y2 C50 N9 -101.0(3)
N10 Y2 C50 N9 42.4(4)
N8 Y2 C50 N9 176.4(5)
N14 Y2 C50 N9 110.3(3)
C51 Y2 C50 N9 18.6(4)
C85 Y2 C50 N9 -130.2(3)
N9 Y2 C50 N8 -176.4(5)
N11 Y2 C50 N8 -179.6(3)
N13 Y2 C50 N8 21.9(3)
N12 Y2 C50 N8 82.6(3)
N10 Y2 C50 N8 -133.9(3)
N14 Y2 C50 N8 -66.0(3)
C51 Y2 C50 N8 -157.7(3)
C85 Y2 C50 N8 53.5(3)
N9 Y2 C50 C55 51(4)
N11 Y2 C50 C55 48(4)
N13 Y2 C50 C55 -110(4)
N12 Y2 C50 C55 -50(4)
N10 Y2 C50 C55 94(4)
N8 Y2 C50 C55 -132(4)
N14 Y2 C50 C55 162(4)
C51 Y2 C50 C55 70(4)
C85 Y2 C50 C55 -79(4)
C54 N11 C51 N10 173.5(4)
Y2 N11 C51 N10 20.4(4)
C54 N11 C51 C61 -3.6(7)
Y2 N11 C51 C61 -156.7(4)
C54 N11 C51 Y2 153.1(5)
Si4 N10 C51 N11 167.1(4)
Y2 N10 C51 N11 -19.7(4)
Si4 N10 C51 C61 -15.8(7)
Y2 N10 C51 C61 157.4(4)
Si4 N10 C51 Y2 -173.2(4)
N9 Y2 C51 N11 -41.9(3)
N13 Y2 C51 N11 130.0(3)
N12 Y2 C51 N11 72.1(3)
N10 Y2 C51 N11 159.0(5)
N8 Y2 C51 N11 -69.0(4)
N14 Y2 C51 N11 -141.4(3)
C85 Y2 C51 N11 100.4(3)
C50 Y2 C51 N11 -50.4(3)
N9 Y2 C51 N10 159.1(3)
N11 Y2 C51 N10 -159.0(5)
N13 Y2 C51 N10 -29.0(3)
N12 Y2 C51 N10 -86.8(3)
N8 Y2 C51 N10 132.0(3)
N14 Y2 C51 N10 59.6(3)
C85 Y2 C51 N10 -58.6(3)
C50 Y2 C51 N10 150.6(3)
N9 Y2 C51 C61 52.9(10)
N11 Y2 C51 C61 94.8(11)
N13 Y2 C51 C61 -135.2(10)
N12 Y2 C51 C61 167.0(10)
N10 Y2 C51 C61 -106.2(11)
N8 Y2 C51 C61 25.8(11)
N14 Y2 C51 C61 -46.6(10)
C85 Y2 C51 C61 -164.8(10)
C50 Y2 C51 C61 44.4(11)
C50 N9 C52 C53 -143.9(6)
Y2 N9 C52 C53 22.8(8)
N9 C52 C53 C54 -64.1(7)
C51 N11 C54 C53 -158.0(5)
Y2 N11 C54 C53 -19.2(8)
C52 C53 C54 N11 62.1(7)
N9 C50 C55 C60 -63.8(7)
N8 C50 C55 C60 117.2(6)
Y2 C50 C55 C60 -113(4)
N9 C50 C55 C56 116.8(6)
N8 C50 C55 C56 -62.1(7)
Y2 C50 C55 C56 68(4)
C60 C55 C56 C57 -2.4(8)
C50 C55 C56 C57 177.0(5)
C55 C56 C57 C58 1.3(9)
C56 C57 C58 C59 0.1(11)
C57 C58 C59 C60 -0.4(12)
C56 C55 C60 C59 2.0(9)
C50 C55 C60 C59 -177.4(6)
C58 C59 C60 C55 -0.7(11)
N11 C51 C61 C62 105.9(6)
N10 C51 C61 C62 -71.0(6)
Y2 C51 C61 C62 23.5(13)
N11 C51 C61 C66 -71.7(7)
N10 C51 C61 C66 111.4(6)
Y2 C51 C61 C66 -154.1(8)
C66 C61 C62 C63 0.2(8)
C51 C61 C62 C63 -177.4(5)
C61 C62 C63 C64 -1.3(9)
C62 C63 C64 C65 1.4(9)
C63 C64 C65 C66 -0.5(10)
C62 C61 C66 C65 0.6(8)
C51 C61 C66 C65 178.3(5)
C64 C65 C66 C61 -0.5(9)
C85 N12 C73 C74 -75.2(6)
Y2 N12 C73 C74 85.3(6)
C85 N12 C73 C78 106.2(5)
Y2 N12 C73 C78 -93.3(6)
C78 C73 C74 C75 -5.1(7)
N12 C73 C74 C75 176.4(4)
C78 C73 C74 C79 172.1(5)
N12 C73 C74 C79 -6.5(7)
C73 C74 C75 C76 1.3(8)
C79 C74 C75 C76 -175.9(5)
C74 C75 C76 C77 2.5(9)
C75 C76 C77 C78 -2.8(9)
C76 C77 C78 C73 -0.9(9)
C76 C77 C78 C82' -173.4(7)
C76 C77 C78 C82 169.7(8)
C74 C73 C78 C77 4.8(8)
N12 C73 C78 C77 -176.5(5)
C74 C73 C78 C82' 176.5(7)
N12 C73 C78 C82' -4.8(9)
C74 C73 C78 C82 -166.6(7)
N12 C73 C78 C82 12.0(8)
C75 C74 C79 C81 63.3(6)
C73 C74 C79 C81 -113.8(5)
C75 C74 C79 C80 -60.7(6)
C73 C74 C79 C80 122.2(5)
C77 C78 C82 C84 -33.3(15)
C73 C78 C82 C84 137.4(10)
C82' C78 C82 C84 -94(4)
C77 C78 C82 C83 96.7(12)
C73 C78 C82 C83 -92.6(11)
C82' C78 C82 C83 36(3)
C77 C78 C82' C84' -106.1(12)
C73 C78 C82' C84' 82.0(13)
C82 C78 C82' C84' 22(3)
C77 C78 C82' C83' 85.0(14)
C73 C78 C82' C83' -86.8(14)
C82 C78 C82' C83' -147(4)
Y2 N13 C85 N12 -11.9(4)
Y2 N13 C85 C86 166.3(4)
C73 N12 C85 N13 179.9(4)
Y2 N12 C85 N13 11.9(4)
C73 N12 C85 C86 1.8(7)
Y2 N12 C85 C86 -166.2(4)
C73 N12 C85 Y2 168.0(5)
N9 Y2 C85 N13 -121.0(3)
N11 Y2 C85 N13 148.0(3)
N12 Y2 C85 N13 -167.1(5)
N10 Y2 C85 N13 92.8(3)
N8 Y2 C85 N13 -68.8(3)
N14 Y2 C85 N13 14.2(3)
C51 Y2 C85 N13 117.2(3)
C50 Y2 C85 N13 -91.6(3)
N9 Y2 C85 N12 46.1(4)
N11 Y2 C85 N12 -44.8(3)
N13 Y2 C85 N12 167.1(5)
N10 Y2 C85 N12 -100.1(3)
N8 Y2 C85 N12 98.3(3)
N14 Y2 C85 N12 -178.7(3)
C51 Y2 C85 N12 -75.7(3)
C50 Y2 C85 N12 75.5(3)
N9 Y2 C85 C86 154.4(16)
N11 Y2 C85 C86 63.4(17)
N13 Y2 C85 C86 -84.6(17)
N12 Y2 C85 C86 108.3(18)
N10 Y2 C85 C86 8.1(17)
N8 Y2 C85 C86 -153.4(17)
N14 Y2 C85 C86 -70.4(17)
C51 Y2 C85 C86 32.6(18)
C50 Y2 C85 C86 -176.2(17)
N13 C85 C86 C91 -33.4(7)
N12 C85 C86 C91 144.6(5)
Y2 C85 C86 C91 44.0(19)
N13 C85 C86 C87 148.3(5)
N12 C85 C86 C87 -33.8(7)
Y2 C85 C86 C87 -134.3(15)
C91 C86 C87 C88 -0.4(8)
C85 C86 C87 C88 177.9(5)
C86 C87 C88 C89 -0.4(9)
C87 C88 C89 C90 1.2(9)
C88 C89 C90 C91 -1.3(9)
C89 C90 C91 C86 0.5(9)
C87 C86 C91 C90 0.3(8)
C85 C86 C91 C90 -178.1(5)
Y2 N14 C92 C93 -97(100)
N14 C92 C93 C94 -22(100)
N14 C92 C93 C98 158(100)
C98 C93 C94 C95 0.4(9)
C92 C93 C94 C95 -179.7(5)
C93 C94 C95 C96 -0.6(10)
C94 C95 C96 C97 0.0(10)
C95 C96 C97 C98 0.9(10)
C96 C97 C98 C93 -1.1(9)
C94 C93 C98 C97 0.5(8)
C92 C93 C98 C97 -179.4(5)
